data_4345025
loop_
_publ_author_name
'Kobayashi, Atsushi'
'Arata, Ryuya'
'Ogawa, Tomohiro'
'Yoshida, Masaki'
'Kato, Masako'

_publ_section_title
;
 Effect of Water Coordination on Luminescent Properties of
 Pyrazine-Bridged Dinuclear Cu(I) Complexes
;
_journal_name_full 'Inorganic Chemistry'
_journal_paper_doi 10.1021/acs.inorgchem.6b02578
_journal_year 2017
_chemical_absolute_configuration 'CHOOSE rm ad rmad syn or unk'
_chemical_formula_moiety 'C79 H71 B2 Cu2 F8 N3 O2 P4'
_chemical_formula_sum 'C79 H71 B2 Cu2 F8 N3 O2 P4'
_chemical_formula_weight 1519.04
_space_group_crystal_system monoclinic
_space_group_IT_number 4
_space_group_name_Hall 'P 2yb'
_space_group_name_H-M_alt 'P 1 21 1'
_symmetry_space_group_name_Hall 'P 2yb'
_symmetry_space_group_name_H-M 'P 1 21 1'
_atom_sites_solution_hydrogens geom
_atom_sites_solution_primary direct
_atom_sites_solution_secondary difmap
_cell_angle_alpha 90.0000
_cell_angle_beta 100.1722(19)
_cell_angle_gamma 90.0000
_cell_formula_units_Z 2
_cell_length_a 9.4946(3)
_cell_length_b 15.3390(6)
_cell_length_c 25.3460(11)
_cell_measurement_reflns_used 11315
_cell_measurement_temperature 150
_cell_measurement_theta_max 27.50
_cell_measurement_theta_min 3.10
_cell_volume 3633.3(2)
_computing_cell_refinement 'CrystalClear-SM Expert 2.0 r16'
_computing_data_collection 'CrystalClear-SM Expert 2.0 r16 (Rigaku, 2013)'
_computing_data_reduction 'CrystalClear-SM Expert 2.0 r16'
_computing_molecular_graphics 'CrystalStructure 4.1'
_computing_publication_material 'CrystalStructure 4.1 (Rigaku, 2014)'
_computing_structure_refinement 'SHELXL2013 (Sheldrick, 2008)'
_computing_structure_solution 'SIR2011 (Burla, et al., 2012)'
_diffrn_ambient_temperature 150
_diffrn_detector_area_resol_mean 7.314
_diffrn_measured_fraction_theta_full 0.996
_diffrn_measured_fraction_theta_max 0.997
_diffrn_measurement_device_type 'Rigaku Mercury70'
_diffrn_measurement_method \w
_diffrn_radiation_type 'Mo K\a'
_diffrn_radiation_wavelength 0.71075
_diffrn_reflns_av_R_equivalents 0.0317
_diffrn_reflns_Laue_measured_fraction_full 0.996
_diffrn_reflns_Laue_measured_fraction_max 0.997
_diffrn_reflns_limit_h_max 12
_diffrn_reflns_limit_h_min -9
_diffrn_reflns_limit_k_max 19
_diffrn_reflns_limit_k_min -14
_diffrn_reflns_limit_l_max 32
_diffrn_reflns_limit_l_min -28
_diffrn_reflns_number 30073
_diffrn_reflns_point_group_measured_fraction_full 0.946
_diffrn_reflns_point_group_measured_fraction_max 0.922
_diffrn_reflns_theta_full 25.242
_diffrn_reflns_theta_max 27.485
_diffrn_reflns_theta_min 3.118
_diffrn_standards_number 0
_exptl_absorpt_coefficient_mu 0.743
_exptl_absorpt_correction_T_max 0.862
_exptl_absorpt_correction_T_min 0.837
_exptl_absorpt_correction_type numerical
_exptl_absorpt_process_details 'NUMABS (Rigaku, 1999)'
_exptl_crystal_colour yellow
_exptl_crystal_density_diffrn 1.388
_exptl_crystal_density_method 'not measured'
_exptl_crystal_description chip
_exptl_crystal_F_000 1564.00
_exptl_crystal_size_max 0.200
_exptl_crystal_size_mid 0.200
_exptl_crystal_size_min 0.200
_refine_diff_density_max 0.89
_refine_diff_density_min -0.62
_refine_ls_abs_structure_details
;
 Flack x determined using 3943 quotients [(I+)-(I-)]/[(I+)+(I-)]
 (Parsons and Flack (2004), Acta Cryst. A60, s61).
;
_refine_ls_abs_structure_Flack 0.212(4)
_refine_ls_extinction_method none
_refine_ls_goodness_of_fit_ref 1.031
_refine_ls_hydrogen_treatment mixed
_refine_ls_number_parameters 910
_refine_ls_number_reflns 15376
_refine_ls_number_restraints 1
_refine_ls_R_factor_all 0.0574
_refine_ls_R_factor_gt 0.0456
_refine_ls_shift/su_max 0.002
_refine_ls_structure_factor_coef Fsqd
_refine_ls_weighting_details 'w = 1/[\s^2^(Fo^2^)+(0.0294P)^2^+0.0000P] where P=(Fo^2^+2Fc^2^)/3'
_refine_ls_weighting_scheme calc
_refine_ls_wR_factor_gt 0.0778
_refine_ls_wR_factor_ref 0.0841
_reflns_number_gt 13079
_reflns_number_total 15376
_reflns_threshold_expression F^2^>2.0\s(F^2^)
_cod_data_source_file ic6b02578_si_002.cif
_cod_data_source_block H2O-Cu2-AN
_cod_database_code 4345025

loop_
_symmetry_equiv_pos_site_id
_space_group_symop_operation_xyz
1 +X,+Y,+Z
2 -X,1/2+Y,-Z

loop_
_atom_site_label
_atom_site_type_symbol
_atom_site_fract_x
_atom_site_fract_y
_atom_site_fract_z
_atom_site_U_iso_or_equiv
_atom_site_adp_type
_atom_site_occupancy
_atom_site_site_symmetry_multiplicity
_atom_site_calc_flag
_atom_site_refinement_flags
Cu1 Cu 0.82915(6) 0.61247(3) 0.32600(2) 0.02238(14) Uani 1 2 d .
Cu2 Cu 0.50088(6) 0.27160(3) 0.17053(2) 0.02342(14) Uani 1 2 d .
P1 P 0.77004(14) 0.74991(7) 0.29947(5) 0.0229(3) Uani 1 2 d .
P2 P 0.88095(13) 0.57295(7) 0.41315(5) 0.0219(3) Uani 1 2 d .
P3 P 0.50564(14) 0.31325(7) 0.08452(5) 0.0242(3) Uani 1 2 d .
P4 P 0.56592(14) 0.14105(7) 0.20739(5) 0.0235(3) Uani 1 2 d .
F1 F 0.1861(5) 0.5458(3) 0.12759(16) 0.0781(13) Uani 1 2 d .
F2 F 0.0957(5) 0.5850(2) 0.19980(16) 0.0715(12) Uani 1 2 d .
F3 F 0.3337(5) 0.5660(3) 0.2056(2) 0.0905(15) Uani 1 2 d .
F4 F 0.2247(5) 0.6814(2) 0.16080(18) 0.0864(15) Uani 1 2 d .
F5 F 1.0062(7) 0.2954(3) 0.3216(2) 0.145(3) Uani 1 2 d .
F6 F 1.0711(8) 0.3769(3) 0.2610(2) 0.154(3) Uani 1 2 d .
F7 F 1.2270(5) 0.3113(3) 0.3149(3) 0.157(3) Uani 1 2 d .
F8 F 1.1158(4) 0.42209(19) 0.34490(14) 0.0542(10) Uani 1 2 d .
O1 O 1.0419(4) 0.5883(3) 0.3025(2) 0.0337(10) Uani 1 2 d .
O2 O 0.5523(4) 0.51989(19) 0.32644(14) 0.0298(8) Uani 1 2 d .
N1 N 0.7265(4) 0.5141(2) 0.27806(16) 0.0231(9) Uani 1 2 d .
N2 N 0.6002(4) 0.3709(2) 0.22069(17) 0.0242(9) Uani 1 2 d .
N3 N 0.2944(5) 0.3024(3) 0.17378(18) 0.0343(11) Uani 1 2 d .
C1 C 0.7634(5) 0.7712(3) 0.22861(19) 0.0248(10) Uani 1 2 d .
C2 C 0.8854(6) 0.7564(3) 0.2068(2) 0.0324(12) Uani 1 2 d .
C3 C 0.8898(6) 0.7757(3) 0.1540(2) 0.0377(13) Uani 1 2 d .
C4 C 0.7679(7) 0.8087(3) 0.1213(2) 0.0383(14) Uani 1 2 d .
C5 C 0.6457(6) 0.8211(3) 0.1422(2) 0.0348(13) Uani 1 2 d .
C6 C 0.6425(6) 0.8025(3) 0.1953(2) 0.0283(11) Uani 1 2 d .
C7 C 0.5928(5) 0.7797(3) 0.31168(19) 0.0243(10) Uani 1 2 d .
C8 C 0.4799(6) 0.7222(3) 0.2947(2) 0.0338(13) Uani 1 2 d .
C9 C 0.3440(6) 0.7396(3) 0.3047(2) 0.0413(15) Uani 1 2 d .
C10 C 0.3168(6) 0.8138(4) 0.3320(2) 0.0419(15) Uani 1 2 d .
C11 C 0.4286(6) 0.8708(3) 0.3496(2) 0.0404(14) Uani 1 2 d .
C12 C 0.5646(6) 0.8547(3) 0.3391(2) 0.0344(13) Uani 1 2 d .
C13 C 0.8852(5) 0.8381(3) 0.3308(2) 0.0230(11) Uani 1 2 d .
C14 C 0.9280(5) 0.9084(3) 0.3021(2) 0.0326(13) Uani 1 2 d .
C15 C 1.0120(6) 0.9736(3) 0.3288(3) 0.0386(14) Uani 1 2 d .
C16 C 1.0583(6) 0.9697(3) 0.3834(3) 0.0404(15) Uani 1 2 d .
C17 C 1.0173(6) 0.9004(3) 0.4119(2) 0.0387(14) Uani 1 2 d .
C18 C 0.9326(5) 0.8348(3) 0.3858(2) 0.0315(12) Uani 1 2 d .
C19 C 0.8250(5) 0.6484(3) 0.4614(2) 0.0239(10) Uani 1 2 d .
C20 C 0.6928(6) 0.6898(3) 0.4477(2) 0.0289(12) Uani 1 2 d .
C21 C 0.6453(6) 0.7471(3) 0.4834(2) 0.0367(13) Uani 1 2 d .
C22 C 0.7284(6) 0.7629(3) 0.5324(2) 0.0390(13) Uani 1 2 d .
C23 C 0.8599(7) 0.7238(3) 0.5466(2) 0.0429(15) Uani 1 2 d .
C24 C 0.9088(6) 0.6668(3) 0.5108(2) 0.0333(12) Uani 1 2 d .
C25 C 1.0732(5) 0.5647(3) 0.43733(19) 0.0240(10) Uani 1 2 d .
C26 C 1.1571(5) 0.6325(3) 0.4235(2) 0.0271(11) Uani 1 2 d .
C27 C 1.3035(5) 0.6326(3) 0.4412(2) 0.0326(12) Uani 1 2 d .
C28 C 1.3662(6) 0.5658(3) 0.4728(2) 0.0359(13) Uani 1 2 d .
C29 C 1.2847(6) 0.4980(3) 0.4871(2) 0.0357(13) Uani 1 2 d .
C30 C 1.1379(6) 0.4970(3) 0.4693(2) 0.0314(12) Uani 1 2 d .
C31 C 0.8047(5) 0.4701(3) 0.4306(2) 0.0254(11) Uani 1 2 d .
C32 C 0.7323(6) 0.4611(3) 0.4726(2) 0.0333(12) Uani 1 2 d .
C33 C 0.6710(6) 0.3824(4) 0.4832(2) 0.0447(15) Uani 1 2 d .
C34 C 0.6833(7) 0.3110(3) 0.4507(3) 0.0480(16) Uani 1 2 d .
C35 C 0.7573(6) 0.3190(3) 0.4085(2) 0.0406(14) Uani 1 2 d .
C36 C 0.8176(6) 0.3973(3) 0.3986(2) 0.0319(12) Uani 1 2 d .
C37 C 0.4176(6) 0.4888(4) 0.3379(3) 0.0503(17) Uani 1 2 d .
C38 C 0.6043(5) 0.4794(3) 0.28704(19) 0.0226(10) Uani 1 2 d .
C39 C 0.7847(5) 0.4764(3) 0.2392(2) 0.0299(12) Uani 1 2 d .
C40 C 0.5412(5) 0.4079(3) 0.25837(19) 0.0238(11) Uani 1 2 d .
C41 C 0.7244(6) 0.4057(3) 0.2113(2) 0.0328(13) Uani 1 2 d .
C42 C 0.3243(5) 0.3226(3) 0.0447(2) 0.0294(11) Uani 1 2 d .
C43 C 0.2457(6) 0.2455(3) 0.0346(3) 0.0466(16) Uani 1 2 d .
C44 C 0.1067(6) 0.2470(4) 0.0080(3) 0.0538(18) Uani 1 2 d .
C45 C 0.0411(6) 0.3255(4) -0.0079(2) 0.0457(15) Uani 1 2 d .
C46 C 0.1177(7) 0.4002(4) 0.0016(2) 0.0473(16) Uani 1 2 d .
C47 C 0.2590(6) 0.3997(3) 0.0272(2) 0.0369(13) Uani 1 2 d .
C48 C 0.5872(6) 0.4210(3) 0.0816(2) 0.0292(12) Uani 1 2 d .
C49 C 0.7083(6) 0.4325(3) 0.0587(2) 0.0399(14) Uani 1 2 d .
C50 C 0.7799(8) 0.5120(4) 0.0635(3) 0.066(2) Uani 1 2 d .
C51 C 0.7279(9) 0.5805(4) 0.0902(3) 0.072(2) Uani 1 2 d .
C52 C 0.6088(8) 0.5684(3) 0.1130(3) 0.058(2) Uani 1 2 d .
C53 C 0.5368(6) 0.4894(3) 0.1097(2) 0.0422(15) Uani 1 2 d .
C54 C 0.5987(5) 0.2468(3) 0.0426(2) 0.0234(10) Uani 1 2 d .
C55 C 0.7035(6) 0.1900(3) 0.0669(2) 0.0334(13) Uani 1 2 d .
C56 C 0.7811(6) 0.1399(3) 0.0362(3) 0.0454(15) Uani 1 2 d .
C57 C 0.7552(6) 0.1476(3) -0.0189(2) 0.0390(14) Uani 1 2 d .
C58 C 0.6520(6) 0.2050(3) -0.0434(2) 0.0413(14) Uani 1 2 d .
C59 C 0.5743(6) 0.2537(3) -0.0130(2) 0.0363(13) Uani 1 2 d .
C60 C 0.4558(5) 0.0486(3) 0.1784(2) 0.0252(11) Uani 1 2 d .
C61 C 0.4060(5) -0.0145(3) 0.2098(2) 0.0302(12) Uani 1 2 d .
C62 C 0.3161(6) -0.0806(3) 0.1856(3) 0.0365(14) Uani 1 2 d .
C63 C 0.2783(6) -0.0845(3) 0.1312(3) 0.0455(16) Uani 1 2 d .
C64 C 0.3271(6) -0.0219(4) 0.0991(2) 0.0464(16) Uani 1 2 d .
C65 C 0.4166(6) 0.0448(3) 0.1231(2) 0.0342(13) Uani 1 2 d .
C66 C 0.5576(5) 0.1323(3) 0.2781(2) 0.0252(11) Uani 1 2 d .
C67 C 0.4381(6) 0.1657(3) 0.2955(2) 0.0396(14) Uani 1 2 d .
C68 C 0.4211(7) 0.1565(3) 0.3478(2) 0.0450(15) Uani 1 2 d .
C69 C 0.5264(7) 0.1156(4) 0.3849(2) 0.0451(15) Uani 1 2 d .
C70 C 0.6469(7) 0.0844(3) 0.3683(2) 0.0420(15) Uani 1 2 d .
C71 C 0.6630(6) 0.0916(3) 0.3157(2) 0.0329(13) Uani 1 2 d .
C72 C 0.7486(5) 0.1116(3) 0.20250(19) 0.0248(10) Uani 1 2 d .
C73 C 0.8573(6) 0.1706(3) 0.2243(2) 0.0317(13) Uani 1 2 d .
C74 C 0.9972(6) 0.1562(3) 0.2186(2) 0.0375(13) Uani 1 2 d .
C75 C 1.0321(6) 0.0837(3) 0.1903(2) 0.0391(14) Uani 1 2 d .
C76 C 0.9264(6) 0.0254(3) 0.1692(2) 0.0356(13) Uani 1 2 d .
C77 C 0.7852(6) 0.0385(3) 0.1756(2) 0.0282(12) Uani 1 2 d .
C78 C 0.1831(6) 0.3283(4) 0.1610(2) 0.0363(13) Uani 1 2 d .
C79 C 0.0388(6) 0.3612(4) 0.1438(3) 0.0572(18) Uani 1 2 d .
B1 B 0.2105(9) 0.5954(5) 0.1726(3) 0.0509(19) Uani 1 2 d .
B2 B 1.1048(8) 0.3512(4) 0.3123(3) 0.0366(15) Uani 1 2 d .
H1 H 1.053(6) 0.591(3) 0.275(2) 0.04(2) Uiso 1 2 d .
H2 H 0.96778 0.73244 0.22869 0.0389 Uiso 1 2 calc R
H3 H 0.9751 0.7666 0.14009 0.0452 Uiso 1 2 calc R
H4 H 0.76958 0.82243 0.08488 0.0459 Uiso 1 2 calc R
H5 H 0.56215 0.84287 0.11987 0.0417 Uiso 1 2 calc R
H6 H 0.5568 0.81111 0.20909 0.0339 Uiso 1 2 calc R
H7 H 1.069(7) 0.543(4) 0.313(2) 0.05(2) Uiso 1 2 d .
H8 H 0.49652 0.67054 0.27604 0.0405 Uiso 1 2 calc R
H9 H 0.26837 0.69989 0.29253 0.0496 Uiso 1 2 calc R
H10 H 0.22333 0.82553 0.33871 0.0503 Uiso 1 2 calc R
H11 H 0.41171 0.9215 0.36903 0.0484 Uiso 1 2 calc R
H12 H 0.63938 0.89513 0.3508 0.0413 Uiso 1 2 calc R
H14 H 0.89923 0.91117 0.26432 0.0391 Uiso 1 2 calc R
H15 H 1.03844 1.02192 0.30917 0.0463 Uiso 1 2 calc R
H16 H 1.11782 1.01427 0.40128 0.0484 Uiso 1 2 calc R
H17 H 1.04737 0.89773 0.4497 0.0465 Uiso 1 2 calc R
H18 H 0.90643 0.78687 0.40569 0.0378 Uiso 1 2 calc R
H20 H 0.6347 0.67871 0.41388 0.0346 Uiso 1 2 calc R
H21 H 0.55532 0.77535 0.47382 0.0440 Uiso 1 2 calc R
H22 H 0.6947 0.80129 0.55678 0.0468 Uiso 1 2 calc R
H23 H 0.91718 0.73541 0.58058 0.0515 Uiso 1 2 calc R
H24 H 1.00025 0.64036 0.52028 0.0400 Uiso 1 2 calc R
H26 H 1.11363 0.67897 0.40169 0.0325 Uiso 1 2 calc R
H27 H 1.36038 0.67889 0.43157 0.0391 Uiso 1 2 calc R
H28 H 1.46674 0.56607 0.48496 0.0431 Uiso 1 2 calc R
H29 H 1.32924 0.45206 0.50916 0.0429 Uiso 1 2 calc R
H30 H 1.08176 0.45031 0.47891 0.0377 Uiso 1 2 calc R
H32 H 0.72388 0.50991 0.49485 0.0399 Uiso 1 2 calc R
H33 H 0.62121 0.37748 0.51246 0.0537 Uiso 1 2 calc R
H34 H 0.64116 0.25681 0.4574 0.0576 Uiso 1 2 calc R
H35 H 0.76629 0.27009 0.38633 0.0487 Uiso 1 2 calc R
H36 H 0.86868 0.40212 0.36971 0.0383 Uiso 1 2 calc R
H37A H 0.39082 0.52312 0.36723 0.0604 Uiso 1 2 calc R
H37B H 0.34361 0.49478 0.30589 0.0604 Uiso 1 2 calc R
H37C H 0.42692 0.4273 0.34849 0.0604 Uiso 1 2 calc R
H39 H 0.87072 0.49978 0.23075 0.0358 Uiso 1 2 calc R
H40 H 0.45393 0.38529 0.26612 0.0285 Uiso 1 2 calc R
H41 H 0.77065 0.38025 0.18472 0.0394 Uiso 1 2 calc R
H43 H 0.28904 0.19143 0.04626 0.0559 Uiso 1 2 calc R
H44 H 0.05549 0.194 0.00039 0.0646 Uiso 1 2 calc R
H45 H -0.05623 0.32701 -0.02514 0.0548 Uiso 1 2 calc R
H46 H 0.07325 0.45424 -0.00963 0.0568 Uiso 1 2 calc R
H47 H 0.31091 0.45286 0.03272 0.0442 Uiso 1 2 calc R
H49 H 0.74242 0.38592 0.03974 0.0479 Uiso 1 2 calc R
H50 H 0.86409 0.51937 0.04862 0.0787 Uiso 1 2 calc R
H51 H 0.7746 0.63546 0.09266 0.0862 Uiso 1 2 calc R
H52 H 0.57462 0.61541 0.13163 0.0701 Uiso 1 2 calc R
H53 H 0.45509 0.48187 0.12606 0.0506 Uiso 1 2 calc R
H55 H 0.72288 0.18511 0.10487 0.0401 Uiso 1 2 calc R
H56 H 0.85184 0.1003 0.05317 0.0545 Uiso 1 2 calc R
H57 H 0.80811 0.11364 -0.0399 0.0469 Uiso 1 2 calc R
H58 H 0.63454 0.21092 -0.08127 0.0495 Uiso 1 2 calc R
H59 H 0.503 0.29266 -0.03022 0.0436 Uiso 1 2 calc R
H61 H 0.43308 -0.01281 0.24772 0.0363 Uiso 1 2 calc R
H62 H 0.28088 -0.12316 0.20715 0.0438 Uiso 1 2 calc R
H63 H 0.21829 -0.13031 0.11509 0.0546 Uiso 1 2 calc R
H64 H 0.29999 -0.0244 0.06117 0.0556 Uiso 1 2 calc R
H65 H 0.45063 0.08775 0.10144 0.0410 Uiso 1 2 calc R
H67 H 0.36714 0.19542 0.27087 0.0475 Uiso 1 2 calc R
H68 H 0.33714 0.17816 0.35888 0.0540 Uiso 1 2 calc R
H69 H 0.5148 0.10928 0.42118 0.0541 Uiso 1 2 calc R
H70 H 0.71995 0.05764 0.39356 0.0504 Uiso 1 2 calc R
H71 H 0.74629 0.06875 0.30471 0.0395 Uiso 1 2 calc R
H73 H 0.834 0.22062 0.24312 0.0381 Uiso 1 2 calc R
H74 H 1.06995 0.19581 0.23398 0.0450 Uiso 1 2 calc R
H75 H 1.12804 0.07446 0.18565 0.0469 Uiso 1 2 calc R
H76 H 0.95021 -0.02418 0.15016 0.0427 Uiso 1 2 calc R
H77 H 0.7137 -0.00266 0.16144 0.0338 Uiso 1 2 calc R
H79A H 0.02803 0.41681 0.16163 0.0686 Uiso 1 2 calc R
H79B H -0.03013 0.31897 0.15327 0.0686 Uiso 1 2 calc R
H79C H 0.02119 0.36979 0.10487 0.0686 Uiso 1 2 calc R

loop_
_atom_site_aniso_label
_atom_site_aniso_U_11
_atom_site_aniso_U_22
_atom_site_aniso_U_33
_atom_site_aniso_U_12
_atom_site_aniso_U_13
_atom_site_aniso_U_23
Cu1 0.0225(3) 0.0198(3) 0.0245(3) 0.0000(2) 0.0035(3) -0.0006(2)
Cu2 0.0218(3) 0.0228(3) 0.0254(4) 0.0020(2) 0.0034(3) -0.0032(2)
P1 0.0216(7) 0.0203(6) 0.0257(7) 0.0006(5) 0.0013(6) -0.0001(5)
P2 0.0202(7) 0.0221(6) 0.0243(7) 0.0000(5) 0.0058(5) 0.0018(5)
P3 0.0256(7) 0.0221(6) 0.0245(7) 0.0008(5) 0.0039(6) -0.0021(5)
P4 0.0224(7) 0.0235(6) 0.0243(8) 0.0016(5) 0.0033(6) -0.0017(5)
F1 0.105(4) 0.093(3) 0.045(3) -0.016(2) 0.039(2) -0.014(2)
F2 0.086(3) 0.083(3) 0.059(3) 0.010(2) 0.051(2) 0.006(2)
F3 0.073(3) 0.091(3) 0.099(4) 0.022(2) -0.009(3) -0.013(3)
F4 0.114(4) 0.059(2) 0.099(4) 0.000(2) 0.054(3) 0.017(2)
F5 0.217(6) 0.135(4) 0.113(4) -0.124(4) 0.114(4) -0.090(3)
F6 0.279(8) 0.107(4) 0.059(4) 0.063(4) -0.014(5) 0.004(3)
F7 0.059(3) 0.091(3) 0.307(9) 0.032(3) -0.005(4) -0.094(4)
F8 0.059(2) 0.0521(19) 0.058(3) -0.0159(17) 0.028(2) -0.0179(17)
O1 0.026(2) 0.043(3) 0.033(3) -0.0008(16) 0.008(2) -0.0052(19)
O2 0.027(2) 0.0355(18) 0.030(2) -0.0081(14) 0.0144(17) -0.0144(15)
N1 0.021(2) 0.0241(19) 0.024(2) -0.0006(16) 0.0039(18) -0.0038(16)
N2 0.021(2) 0.025(2) 0.027(2) -0.0005(16) 0.0043(19) -0.0074(16)
N3 0.027(3) 0.039(2) 0.037(3) 0.0035(19) 0.006(2) -0.0017(19)
C1 0.028(3) 0.016(2) 0.029(3) 0.002(2) 0.002(2) -0.0071(19)
C2 0.031(3) 0.032(3) 0.033(3) 0.003(2) 0.003(2) -0.000(2)
C3 0.042(3) 0.037(3) 0.036(3) -0.001(3) 0.013(3) -0.002(2)
C4 0.063(4) 0.030(3) 0.021(3) -0.003(3) 0.005(3) -0.000(2)
C5 0.045(4) 0.029(3) 0.028(3) 0.007(2) -0.001(3) -0.003(2)
C6 0.028(3) 0.027(2) 0.028(3) 0.005(2) 0.000(2) -0.001(2)
C7 0.021(3) 0.025(2) 0.027(3) 0.0004(19) 0.002(2) 0.002(2)
C8 0.030(3) 0.027(2) 0.044(4) -0.005(2) 0.006(3) -0.004(2)
C9 0.023(3) 0.042(3) 0.058(4) -0.006(2) 0.006(3) 0.003(3)
C10 0.025(3) 0.045(3) 0.057(4) 0.005(3) 0.012(3) 0.006(3)
C11 0.032(3) 0.040(3) 0.051(4) 0.008(2) 0.014(3) 0.003(3)
C12 0.028(3) 0.029(3) 0.047(4) 0.003(2) 0.008(3) -0.001(2)
C13 0.020(3) 0.022(2) 0.027(3) 0.0067(18) 0.003(2) 0.0001(19)
C14 0.031(3) 0.024(2) 0.040(3) -0.005(2) -0.001(3) 0.006(2)
C15 0.035(3) 0.023(2) 0.056(4) -0.002(2) 0.004(3) 0.001(2)
C16 0.030(3) 0.033(3) 0.056(4) -0.009(2) 0.002(3) -0.018(3)
C17 0.041(4) 0.047(3) 0.028(3) -0.007(3) 0.007(3) -0.009(2)
C18 0.032(3) 0.030(3) 0.034(3) -0.005(2) 0.010(3) -0.005(2)
C19 0.021(3) 0.024(2) 0.028(3) -0.0026(18) 0.008(2) 0.0029(19)
C20 0.024(3) 0.030(2) 0.035(3) -0.003(2) 0.011(2) 0.001(2)
C21 0.029(3) 0.031(3) 0.052(4) 0.004(2) 0.014(3) -0.001(2)
C22 0.046(4) 0.031(3) 0.046(4) -0.003(3) 0.025(3) -0.010(3)
C23 0.048(4) 0.046(3) 0.036(4) -0.007(3) 0.009(3) -0.016(3)
C24 0.028(3) 0.043(3) 0.030(3) 0.000(2) 0.007(2) -0.005(2)
C25 0.020(3) 0.026(2) 0.025(3) 0.0047(19) 0.000(2) -0.0022(19)
C26 0.020(3) 0.033(3) 0.028(3) -0.0002(19) 0.004(2) -0.002(2)
C27 0.025(3) 0.039(3) 0.036(3) -0.006(2) 0.010(2) -0.006(2)
C28 0.021(3) 0.050(3) 0.034(3) 0.000(2) -0.003(2) -0.012(2)
C29 0.032(3) 0.043(3) 0.029(3) 0.013(2) -0.002(3) -0.001(2)
C30 0.028(3) 0.029(2) 0.038(3) 0.002(2) 0.007(3) 0.003(2)
C31 0.020(3) 0.028(2) 0.027(3) 0.0002(19) 0.001(2) 0.003(2)
C32 0.034(3) 0.032(3) 0.033(3) -0.005(2) 0.006(3) 0.004(2)
C33 0.046(4) 0.048(3) 0.043(4) -0.019(3) 0.017(3) 0.007(3)
C34 0.059(4) 0.033(3) 0.055(4) -0.018(3) 0.018(3) 0.008(3)
C35 0.041(3) 0.025(3) 0.056(4) -0.006(2) 0.008(3) -0.001(2)
C36 0.035(3) 0.028(3) 0.034(3) -0.004(2) 0.012(3) 0.001(2)
C37 0.039(4) 0.066(4) 0.053(4) -0.018(3) 0.026(3) -0.022(3)
C38 0.020(3) 0.022(2) 0.025(3) 0.0028(18) 0.004(2) -0.0011(19)
C39 0.023(3) 0.039(3) 0.029(3) -0.006(2) 0.009(2) -0.013(2)
C40 0.024(3) 0.023(2) 0.024(3) -0.0014(19) 0.006(2) -0.0039(19)
C41 0.025(3) 0.042(3) 0.034(3) -0.005(2) 0.012(3) -0.016(2)
C42 0.026(3) 0.033(3) 0.028(3) 0.002(2) 0.003(2) -0.005(2)
C43 0.030(3) 0.040(3) 0.064(4) -0.006(2) -0.011(3) 0.013(3)
C44 0.029(3) 0.055(4) 0.071(5) -0.015(3) -0.009(3) 0.011(3)
C45 0.024(3) 0.070(4) 0.041(4) 0.003(3) 0.001(3) 0.002(3)
C46 0.047(4) 0.048(3) 0.044(4) 0.019(3) 0.001(3) -0.002(3)
C47 0.037(3) 0.036(3) 0.036(3) 0.003(2) -0.001(3) -0.002(2)
C48 0.031(3) 0.023(2) 0.032(3) 0.000(2) -0.002(2) 0.001(2)
C49 0.039(4) 0.033(3) 0.047(4) -0.006(2) 0.007(3) 0.002(2)
C50 0.055(5) 0.045(4) 0.097(6) -0.020(3) 0.015(4) 0.010(4)
C51 0.078(6) 0.027(3) 0.101(7) -0.017(3) -0.007(5) -0.004(3)
C52 0.069(5) 0.023(3) 0.077(5) -0.000(3) -0.003(4) -0.015(3)
C53 0.047(4) 0.031(3) 0.045(4) 0.004(2) -0.002(3) -0.005(2)
C54 0.023(3) 0.021(2) 0.026(3) -0.0043(18) 0.004(2) -0.0015(18)
C55 0.041(4) 0.034(3) 0.028(3) 0.010(2) 0.011(3) 0.003(2)
C56 0.045(4) 0.044(3) 0.052(4) 0.017(3) 0.024(3) 0.008(3)
C57 0.043(4) 0.033(3) 0.046(4) -0.008(2) 0.021(3) -0.015(2)
C58 0.043(4) 0.051(3) 0.030(3) -0.008(3) 0.008(3) -0.009(3)
C59 0.034(3) 0.048(3) 0.027(3) 0.005(2) 0.004(2) -0.003(2)
C60 0.023(3) 0.021(2) 0.032(3) 0.0034(18) 0.003(2) -0.0005(19)
C61 0.030(3) 0.025(2) 0.035(3) 0.005(2) 0.003(3) 0.001(2)
C62 0.027(3) 0.030(3) 0.052(4) -0.001(2) 0.007(3) 0.003(2)
C63 0.035(4) 0.036(3) 0.064(5) -0.007(2) 0.004(3) -0.012(3)
C64 0.049(4) 0.048(3) 0.038(4) -0.005(3) -0.007(3) -0.016(3)
C65 0.040(3) 0.029(3) 0.032(3) -0.003(2) 0.000(3) -0.003(2)
C66 0.024(3) 0.026(2) 0.025(3) -0.0011(19) 0.001(2) -0.0018(19)
C67 0.049(4) 0.043(3) 0.028(3) 0.015(3) 0.010(3) 0.006(2)
C68 0.058(4) 0.050(3) 0.032(4) 0.007(3) 0.021(3) 0.001(3)
C69 0.069(5) 0.040(3) 0.027(3) -0.003(3) 0.011(3) 0.006(3)
C70 0.053(4) 0.035(3) 0.033(4) -0.007(3) -0.005(3) 0.007(2)
C71 0.037(3) 0.028(3) 0.031(3) 0.002(2) -0.001(3) 0.002(2)
C72 0.023(3) 0.022(2) 0.028(3) 0.002(2) 0.000(2) 0.002(2)
C73 0.029(3) 0.024(2) 0.042(4) 0.001(2) 0.003(3) -0.001(2)
C74 0.028(3) 0.034(3) 0.049(4) -0.002(2) 0.004(3) 0.002(2)
C75 0.026(3) 0.038(3) 0.055(4) 0.006(2) 0.012(3) 0.005(3)
C76 0.033(3) 0.028(3) 0.047(4) 0.009(2) 0.012(3) -0.001(2)
C77 0.028(3) 0.022(2) 0.035(3) 0.000(2) 0.008(2) 0.002(2)
C78 0.030(3) 0.052(3) 0.030(3) 0.005(3) 0.013(3) 0.003(2)
C79 0.026(3) 0.092(5) 0.052(5) 0.018(3) 0.004(3) 0.016(4)
B1 0.065(6) 0.052(5) 0.040(5) 0.007(4) 0.021(4) -0.002(3)
B2 0.042(4) 0.030(3) 0.039(4) 0.006(3) 0.008(3) 0.003(3)

loop_
_atom_type_symbol
_atom_type_description
_atom_type_scat_dispersion_real
_atom_type_scat_dispersion_imag
_atom_type_scat_source
C C 0.0033 0.0016
;
International Tables for Crystallography
(Vol. C, Tables 4.2.6.8 and 6.1.1.4)
;
B B 0.0013 0.0007
;
International Tables for Crystallography
(Vol. C, Tables 4.2.6.8 and 6.1.1.4)
;
Cu Cu 0.3201 1.2651
;
International Tables for Crystallography
(Vol. C, Tables 4.2.6.8 and 6.1.1.4)
;
F F 0.0171 0.0103
;
International Tables for Crystallography
(Vol. C, Tables 4.2.6.8 and 6.1.1.4)
;
N N 0.0061 0.0033
;
International Tables for Crystallography
(Vol. C, Tables 4.2.6.8 and 6.1.1.4)
;
O O 0.0106 0.0060
;
International Tables for Crystallography
(Vol. C, Tables 4.2.6.8 and 6.1.1.4)
;
P P 0.1023 0.0942
;
International Tables for Crystallography
(Vol. C, Tables 4.2.6.8 and 6.1.1.4)
;
H H 0.0000 0.0000
;
International Tables for Crystallography
(Vol. C, Table 6.1.1.4)
;

loop_
_geom_angle_atom_site_label_1
_geom_angle_atom_site_label_2
_geom_angle_atom_site_label_3
_geom_angle
_geom_angle_publ_flag
P1 Cu1 P2 122.85(5) yes
P1 Cu1 O1 105.34(12) yes
P1 Cu1 N1 116.11(10) yes
P2 Cu1 O1 99.52(13) yes
P2 Cu1 N1 112.15(11) yes
O1 Cu1 N1 94.38(16) yes
P3 Cu2 P4 126.60(5) yes
P3 Cu2 N2 107.06(12) yes
P3 Cu2 N3 98.96(13) yes
P4 Cu2 N2 109.48(11) yes
P4 Cu2 N3 112.72(12) yes
N2 Cu2 N3 98.05(16) yes
Cu1 P1 C1 115.26(15) yes
Cu1 P1 C7 111.90(15) yes
Cu1 P1 C13 117.62(15) yes
C1 P1 C7 104.5(2) yes
C1 P1 C13 102.1(2) yes
C7 P1 C13 103.8(2) yes
Cu1 P2 C19 116.44(15) yes
Cu1 P2 C25 112.28(17) yes
Cu1 P2 C31 116.25(16) yes
C19 P2 C25 102.2(2) yes
C19 P2 C31 102.2(2) yes
C25 P2 C31 106.0(2) yes
Cu2 P3 C42 111.78(19) yes
Cu2 P3 C48 111.82(17) yes
Cu2 P3 C54 119.81(15) yes
C42 P3 C48 105.6(2) yes
C42 P3 C54 103.2(2) yes
C48 P3 C54 103.3(2) yes
Cu2 P4 C60 115.22(15) yes
Cu2 P4 C66 114.85(15) yes
Cu2 P4 C72 112.85(16) yes
C60 P4 C66 102.5(2) yes
C60 P4 C72 105.3(2) yes
C66 P4 C72 104.9(2) yes
C37 O2 C38 116.9(4) yes
Cu1 N1 C38 121.6(3) yes
Cu1 N1 C39 122.2(3) yes
C38 N1 C39 115.9(4) yes
Cu2 N2 C40 123.3(3) yes
Cu2 N2 C41 119.5(3) yes
C40 N2 C41 116.9(4) yes
Cu2 N3 C78 159.5(5) yes
P1 C1 C2 118.7(3) yes
P1 C1 C6 123.0(4) yes
C2 C1 C6 118.3(5) yes
C1 C2 C3 121.5(5) yes
C2 C3 C4 119.4(5) yes
C3 C4 C5 119.4(5) yes
C4 C5 C6 120.8(5) yes
C1 C6 C5 120.5(5) yes
P1 C7 C8 118.1(4) yes
P1 C7 C12 123.8(4) yes
C8 C7 C12 118.1(5) yes
C7 C8 C9 120.8(5) yes
C8 C9 C10 120.9(5) yes
C9 C10 C11 118.7(5) yes
C10 C11 C12 120.9(5) yes
C7 C12 C11 120.7(5) yes
P1 C13 C14 123.3(4) yes
P1 C13 C18 118.2(4) yes
C14 C13 C18 118.5(4) yes
C13 C14 C15 120.0(5) yes
C14 C15 C16 120.9(5) yes
C15 C16 C17 119.4(5) yes
C16 C17 C18 120.2(5) yes
C13 C18 C17 120.9(5) yes
P2 C19 C20 118.4(4) yes
P2 C19 C24 122.9(4) yes
C20 C19 C24 118.7(5) yes
C19 C20 C21 120.4(5) yes
C20 C21 C22 119.9(5) yes
C21 C22 C23 120.9(5) yes
C22 C23 C24 119.5(5) yes
C19 C24 C23 120.6(5) yes
P2 C25 C26 116.5(3) yes
P2 C25 C30 124.1(4) yes
C26 C25 C30 119.4(4) yes
C25 C26 C27 120.3(4) yes
C26 C27 C28 119.8(5) yes
C27 C28 C29 120.7(5) yes
C28 C29 C30 119.9(5) yes
C25 C30 C29 119.8(5) yes
P2 C31 C32 123.4(4) yes
P2 C31 C36 118.1(4) yes
C32 C31 C36 118.5(4) yes
C31 C32 C33 121.6(5) yes
C32 C33 C34 119.3(6) yes
C33 C34 C35 119.7(5) yes
C34 C35 C36 120.2(5) yes
C31 C36 C35 120.7(5) yes
O2 C38 N1 112.9(4) yes
O2 C38 C40 124.9(4) yes
N1 C38 C40 122.2(5) yes
N1 C39 C41 122.2(5) yes
N2 C40 C38 121.3(5) yes
N2 C41 C39 121.4(5) yes
P3 C42 C43 116.9(4) yes
P3 C42 C47 124.7(4) yes
C43 C42 C47 118.3(5) yes
C42 C43 C44 120.8(5) yes
C43 C44 C45 120.2(5) yes
C44 C45 C46 119.0(5) yes
C45 C46 C47 121.6(5) yes
C42 C47 C46 120.1(5) yes
P3 C48 C49 121.3(4) yes
P3 C48 C53 118.1(4) yes
C49 C48 C53 120.0(5) yes
C48 C49 C50 120.2(5) yes
C49 C50 C51 119.8(7) yes
C50 C51 C52 119.7(6) yes
C51 C52 C53 121.8(6) yes
C48 C53 C52 118.5(6) yes
P3 C54 C55 118.8(4) yes
P3 C54 C59 122.7(4) yes
C55 C54 C59 118.5(5) yes
C54 C55 C56 120.6(5) yes
C55 C56 C57 120.0(5) yes
C56 C57 C58 119.7(6) yes
C57 C58 C59 120.2(5) yes
C54 C59 C58 121.0(5) yes
P4 C60 C61 122.5(4) yes
P4 C60 C65 118.0(4) yes
C61 C60 C65 119.5(4) yes
C60 C61 C62 119.9(5) yes
C61 C62 C63 120.6(5) yes
C62 C63 C64 120.4(5) yes
C63 C64 C65 119.3(5) yes
C60 C65 C64 120.4(5) yes
P4 C66 C67 117.9(4) yes
P4 C66 C71 123.7(4) yes
C67 C66 C71 118.3(5) yes
C66 C67 C68 120.8(5) yes
C67 C68 C69 120.3(6) yes
C68 C69 C70 119.2(6) yes
C69 C70 C71 120.8(5) yes
C66 C71 C70 120.5(5) yes
P4 C72 C73 117.0(4) yes
P4 C72 C77 124.0(4) yes
C73 C72 C77 118.8(5) yes
C72 C73 C74 120.5(5) yes
C73 C74 C75 120.1(5) yes
C74 C75 C76 119.6(5) yes
C75 C76 C77 120.7(5) yes
C72 C77 C76 120.2(4) yes
N3 C78 C79 179.2(6) yes
F1 B1 F2 108.6(6) yes
F1 B1 F3 109.0(6) yes
F1 B1 F4 111.5(6) yes
F2 B1 F3 108.3(6) yes
F2 B1 F4 109.5(6) yes
F3 B1 F4 109.9(6) yes
F5 B2 F6 107.9(6) yes
F5 B2 F7 109.8(5) yes
F5 B2 F8 113.1(6) yes
F6 B2 F7 104.1(7) yes
F6 B2 F8 109.5(5) yes
F7 B2 F8 111.9(5) yes
Cu1 O1 H1 123(5) no
Cu1 O1 H7 108(5) no
H1 O1 H7 107(6) no
C1 C2 H2 119.251 no
C3 C2 H2 119.234 no
C2 C3 H3 120.265 no
C4 C3 H3 120.287 no
C3 C4 H4 120.306 no
C5 C4 H4 120.310 no
C4 C5 H5 119.580 no
C6 C5 H5 119.572 no
C1 C6 H6 119.765 no
C5 C6 H6 119.767 no
C7 C8 H8 119.619 no
C9 C8 H8 119.614 no
C8 C9 H9 119.549 no
C10 C9 H9 119.549 no
C9 C10 H10 120.626 no
C11 C10 H10 120.639 no
C10 C11 H11 119.571 no
C12 C11 H11 119.557 no
C7 C12 H12 119.661 no
C11 C12 H12 119.680 no
C13 C14 H14 120.009 no
C15 C14 H14 120.005 no
C14 C15 H15 119.541 no
C16 C15 H15 119.528 no
C15 C16 H16 120.297 no
C17 C16 H16 120.268 no
C16 C17 H17 119.905 no
C18 C17 H17 119.915 no
C13 C18 H18 119.532 no
C17 C18 H18 119.534 no
C19 C20 H20 119.789 no
C21 C20 H20 119.795 no
C20 C21 H21 120.030 no
C22 C21 H21 120.038 no
C21 C22 H22 119.565 no
C23 C22 H22 119.578 no
C22 C23 H23 120.260 no
C24 C23 H23 120.273 no
C19 C24 H24 119.675 no
C23 C24 H24 119.677 no
C25 C26 H26 119.830 no
C27 C26 H26 119.822 no
C26 C27 H27 120.085 no
C28 C27 H27 120.082 no
C27 C28 H28 119.642 no
C29 C28 H28 119.639 no
C28 C29 H29 120.046 no
C30 C29 H29 120.039 no
C25 C30 H30 120.112 no
C29 C30 H30 120.112 no
C31 C32 H32 119.190 no
C33 C32 H32 119.210 no
C32 C33 H33 120.352 no
C34 C33 H33 120.364 no
C33 C34 H34 120.148 no
C35 C34 H34 120.148 no
C34 C35 H35 119.886 no
C36 C35 H35 119.874 no
C31 C36 H36 119.657 no
C35 C36 H36 119.648 no
O2 C37 H37A 109.478 no
O2 C37 H37B 109.471 no
O2 C37 H37C 109.473 no
H37A C37 H37B 109.465 no
H37A C37 H37C 109.459 no
H37B C37 H37C 109.481 no
N1 C39 H39 118.884 no
C41 C39 H39 118.896 no
N2 C40 H40 119.373 no
C38 C40 H40 119.359 no
N2 C41 H41 119.274 no
C39 C41 H41 119.279 no
C42 C43 H43 119.595 no
C44 C43 H43 119.597 no
C43 C44 H44 119.888 no
C45 C44 H44 119.901 no
C44 C45 H45 120.520 no
C46 C45 H45 120.512 no
C45 C46 H46 119.221 no
C47 C46 H46 119.210 no
C42 C47 H47 119.935 no
C46 C47 H47 119.947 no
C48 C49 H49 119.906 no
C50 C49 H49 119.887 no
C49 C50 H50 120.125 no
C51 C50 H50 120.108 no
C50 C51 H51 120.183 no
C52 C51 H51 120.166 no
C51 C52 H52 119.118 no
C53 C52 H52 119.104 no
C48 C53 H53 120.731 no
C52 C53 H53 120.737 no
C54 C55 H55 119.710 no
C56 C55 H55 119.715 no
C55 C56 H56 119.984 no
C57 C56 H56 119.995 no
C56 C57 H57 120.132 no
C58 C57 H57 120.145 no
C57 C58 H58 119.925 no
C59 C58 H58 119.921 no
C54 C59 H59 119.488 no
C58 C59 H59 119.471 no
C60 C61 H61 120.070 no
C62 C61 H61 120.054 no
C61 C62 H62 119.726 no
C63 C62 H62 119.706 no
C62 C63 H63 119.799 no
C64 C63 H63 119.784 no
C63 C64 H64 120.341 no
C65 C64 H64 120.341 no
C60 C65 H65 119.822 no
C64 C65 H65 119.816 no
C66 C67 H67 119.576 no
C68 C67 H67 119.582 no
C67 C68 H68 119.838 no
C69 C68 H68 119.840 no
C68 C69 H69 120.400 no
C70 C69 H69 120.398 no
C69 C70 H70 119.619 no
C71 C70 H70 119.615 no
C66 C71 H71 119.766 no
C70 C71 H71 119.758 no
C72 C73 H73 119.724 no
C74 C73 H73 119.738 no
C73 C74 H74 119.931 no
C75 C74 H74 119.942 no
C74 C75 H75 120.204 no
C76 C75 H75 120.206 no
C75 C76 H76 119.637 no
C77 C76 H76 119.637 no
C72 C77 H77 119.901 no
C76 C77 H77 119.906 no
C78 C79 H79A 109.472 no
C78 C79 H79B 109.464 no
C78 C79 H79C 109.474 no
H79A C79 H79B 109.467 no
H79A C79 H79C 109.480 no
H79B C79 H79C 109.471 no

loop_
_geom_bond_atom_site_label_1
_geom_bond_atom_site_label_2
_geom_bond_distance
_geom_bond_publ_flag
Cu1 P1 2.2535(12) yes
Cu1 P2 2.2594(13) yes
Cu1 O1 2.236(5) yes
Cu1 N1 2.070(4) yes
Cu2 P3 2.2798(14) yes
Cu2 P4 2.2495(12) yes
Cu2 N2 2.098(4) yes
Cu2 N3 2.032(5) yes
P1 C1 1.816(5) yes
P1 C7 1.822(5) yes
P1 C13 1.831(4) yes
P2 C19 1.830(5) yes
P2 C25 1.825(5) yes
P2 C31 1.823(5) yes
P3 C42 1.841(5) yes
P3 C48 1.832(5) yes
P3 C54 1.811(5) yes
P4 C60 1.836(4) yes
P4 C66 1.812(5) yes
P4 C72 1.818(5) yes
F1 B1 1.356(9) yes
F2 B1 1.398(10) yes
F3 B1 1.386(9) yes
F4 B1 1.366(8) yes
F5 B2 1.320(9) yes
F6 B2 1.344(9) yes
F7 B2 1.303(8) yes
F8 B2 1.358(7) yes
O2 C37 1.442(7) yes
O2 C38 1.342(6) yes
N1 C38 1.332(6) yes
N1 C39 1.343(7) yes
N2 C40 1.318(7) yes
N2 C41 1.353(7) yes
N3 C78 1.122(7) yes
C1 C2 1.388(8) yes
C1 C6 1.385(6) yes
C2 C3 1.376(8) yes
C3 C4 1.394(7) yes
C4 C5 1.371(9) yes
C5 C6 1.382(7) yes
C7 C8 1.397(7) yes
C7 C12 1.394(7) yes
C8 C9 1.384(8) yes
C9 C10 1.381(8) yes
C10 C11 1.386(8) yes
C11 C12 1.385(8) yes
C13 C14 1.401(7) yes
C13 C18 1.386(7) yes
C14 C15 1.379(7) yes
C15 C16 1.378(9) yes
C16 C17 1.380(8) yes
C17 C18 1.382(7) yes
C19 C20 1.395(7) yes
C19 C24 1.387(7) yes
C20 C21 1.393(8) yes
C21 C22 1.368(7) yes
C22 C23 1.376(8) yes
C23 C24 1.398(8) yes
C25 C26 1.393(7) yes
C25 C30 1.391(6) yes
C26 C27 1.383(7) yes
C27 C28 1.370(7) yes
C28 C29 1.383(8) yes
C29 C30 1.387(7) yes
C31 C32 1.371(8) yes
C31 C36 1.398(7) yes
C32 C33 1.387(7) yes
C33 C34 1.389(8) yes
C34 C35 1.385(9) yes
C35 C36 1.374(7) yes
C38 C40 1.392(6) yes
C39 C41 1.364(7) yes
C42 C43 1.397(7) yes
C42 C47 1.373(7) yes
C43 C44 1.372(8) yes
C44 C45 1.381(8) yes
C45 C46 1.357(8) yes
C46 C47 1.383(8) yes
C48 C49 1.386(8) yes
C48 C53 1.398(8) yes
C49 C50 1.391(8) yes
C50 C51 1.385(10) yes
C51 C52 1.371(12) yes
C52 C53 1.386(8) yes
C54 C55 1.383(6) yes
C54 C59 1.391(7) yes
C55 C56 1.394(8) yes
C56 C57 1.379(9) yes
C57 C58 1.379(7) yes
C58 C59 1.377(8) yes
C60 C61 1.389(7) yes
C60 C65 1.386(7) yes
C61 C62 1.395(7) yes
C62 C63 1.364(9) yes
C63 C64 1.390(9) yes
C64 C65 1.400(7) yes
C66 C67 1.387(8) yes
C66 C71 1.401(7) yes
C67 C68 1.372(9) yes
C68 C69 1.395(8) yes
C69 C70 1.372(9) yes
C70 C71 1.375(8) yes
C72 C73 1.410(6) yes
C72 C77 1.387(7) yes
C73 C74 1.379(8) yes
C74 C75 1.395(8) yes
C75 C76 1.379(7) yes
C76 C77 1.393(8) yes
C78 C79 1.452(8) yes
O1 H1 0.72(6) no
O1 H7 0.78(6) no
C2 H2 0.950 no
C3 H3 0.950 no
C4 H4 0.950 no
C5 H5 0.950 no
C6 H6 0.950 no
C8 H8 0.950 no
C9 H9 0.950 no
C10 H10 0.950 no
C11 H11 0.950 no
C12 H12 0.950 no
C14 H14 0.950 no
C15 H15 0.950 no
C16 H16 0.950 no
C17 H17 0.950 no
C18 H18 0.950 no
C20 H20 0.950 no
C21 H21 0.950 no
C22 H22 0.950 no
C23 H23 0.950 no
C24 H24 0.950 no
C26 H26 0.950 no
C27 H27 0.950 no
C28 H28 0.950 no
C29 H29 0.950 no
C30 H30 0.950 no
C32 H32 0.950 no
C33 H33 0.950 no
C34 H34 0.950 no
C35 H35 0.950 no
C36 H36 0.950 no
C37 H37A 0.980 no
C37 H37B 0.980 no
C37 H37C 0.980 no
C39 H39 0.950 no
C40 H40 0.950 no
C41 H41 0.950 no
C43 H43 0.950 no
C44 H44 0.950 no
C45 H45 0.950 no
C46 H46 0.950 no
C47 H47 0.950 no
C49 H49 0.950 no
C50 H50 0.950 no
C51 H51 0.950 no
C52 H52 0.950 no
C53 H53 0.950 no
C55 H55 0.950 no
C56 H56 0.950 no
C57 H57 0.950 no
C58 H58 0.950 no
C59 H59 0.950 no
C61 H61 0.950 no
C62 H62 0.950 no
C63 H63 0.950 no
C64 H64 0.950 no
C65 H65 0.950 no
C67 H67 0.950 no
C68 H68 0.950 no
C69 H69 0.950 no
C70 H70 0.950 no
C71 H71 0.950 no
C73 H73 0.950 no
C74 H74 0.950 no
C75 H75 0.950 no
C76 H76 0.950 no
C77 H77 0.950 no
C79 H79A 0.980 no
C79 H79B 0.980 no
C79 H79C 0.980 no

loop_
_geom_contact_atom_site_label_1
_geom_contact_atom_site_label_2
_geom_contact_distance
_geom_contact_publ_flag
_geom_contact_site_symmetry_2
Cu1 O2 2.989(3) no .
P2 O2 3.579(3) no .
O1 C25 3.398(7) no .
O1 C26 3.143(7) no .
O1 C39 3.179(6) no .
O2 C8 3.249(5) no .
O2 C31 3.326(6) no .
O2 C36 3.405(6) no .
O2 C39 3.454(7) no .
N1 N2 2.787(5) no .
N1 C36 3.515(6) no .
N1 C37 3.554(8) no .
N2 C48 3.590(7) no .
N2 C53 3.315(7) no .
N3 C40 3.306(6) no .
N3 C42 3.347(7) no .
N3 C43 3.584(8) no .
C1 C4 2.787(7) no .
C1 C8 3.494(8) no .
C1 C14 3.052(6) no .
C2 C5 2.743(7) no .
C2 C13 3.386(7) no .
C2 C14 3.331(7) no .
C3 C6 2.764(8) no .
C4 C51 3.594(7) no .
C6 C7 3.088(7) no .
C6 C8 3.408(8) no .
C7 C10 2.807(8) no .
C7 C18 3.537(6) no .
C8 C11 2.758(8) no .
C9 C12 2.761(7) no .
C12 C13 3.099(7) no .
C12 C18 3.498(7) no .
C13 C16 2.788(7) no .
C14 C17 2.765(8) no .
C15 C18 2.752(8) no .
C19 C22 2.782(8) no .
C19 C26 3.464(7) no .
C19 C32 3.033(6) no .
C20 C23 2.769(8) no .
C20 C31 3.582(6) no .
C20 C32 3.572(6) no .
C21 C24 2.765(7) no .
C24 C25 3.063(7) no .
C24 C26 3.546(8) no .
C25 C28 2.768(7) no .
C25 C36 3.550(6) no .
C26 C29 2.764(7) no .
C27 C30 2.775(7) no .
C30 C31 3.170(7) no .
C30 C36 3.588(7) no .
C31 C34 2.785(7) no .
C32 C35 2.753(7) no .
C33 C36 2.765(9) no .
C36 C38 3.415(7) no .
C37 C40 2.796(8) no .
C38 C41 2.653(8) no .
C39 C40 2.662(7) no .
C41 C48 3.324(7) no .
C41 C52 3.560(8) no .
C41 C53 3.137(7) no .
C42 C45 2.783(7) no .
C42 C53 3.486(7) no .
C42 C59 3.180(8) no .
C42 C78 3.447(8) no .
C43 C46 2.729(8) no .
C43 C54 3.321(7) no .
C43 C59 3.540(8) no .
C43 C78 3.592(9) no .
C44 C47 2.750(8) no .
C47 C48 3.194(7) no .
C47 C53 3.357(7) no .
C48 C51 2.777(8) no .
C48 C59 3.498(7) no .
C49 C52 2.755(9) no .
C49 C54 3.035(6) no .
C49 C59 3.409(7) no .
C50 C53 2.786(10) no .
C54 C57 2.788(8) no .
C55 C58 2.761(8) no .
C55 C72 3.595(7) no .
C55 C77 3.582(7) no .
C56 C59 2.755(7) no .
C60 C63 2.781(7) no .
C60 C67 3.498(8) no .
C60 C77 3.144(7) no .
C61 C64 2.777(8) no .
C61 C66 3.042(6) no .
C61 C67 3.496(7) no .
C62 C65 2.766(8) no .
C65 C72 3.577(7) no .
C65 C77 3.519(7) no .
C66 C69 2.787(8) no .
C66 C73 3.416(8) no .
C67 C70 2.757(8) no .
C68 C71 2.756(9) no .
C71 C72 3.132(8) no .
C71 C73 3.427(8) no .
C72 C75 2.796(8) no .
C73 C76 2.768(7) no .
C74 C77 2.779(7) no .
F1 C47 3.549(7) no .
F1 C53 3.547(8) no .
F1 C57 3.299(7) no 2_655
F1 C78 3.443(7) no .
F1 C79 3.217(8) no .
F2 F6 3.574(6) no 1_455
F2 O1 2.739(7) no 1_455
F2 C2 3.325(6) no 1_455
F2 C3 3.595(6) no 1_455
F3 O2 3.457(6) no .
F3 C8 3.415(7) no .
F3 C37 3.515(8) no .
F3 C38 3.280(6) no .
F3 C40 3.260(6) no .
F3 C53 3.559(8) no .
F4 C3 3.470(7) no 1_455
F4 C58 3.405(8) no 2_655
F5 C23 3.532(8) no 2_746
F5 C35 3.523(9) no .
F5 C36 3.271(8) no .
F5 C73 3.242(7) no .
F5 C74 3.361(8) no .
F6 F2 3.574(6) no 1_655
F6 O1 3.436(7) no .
F6 N3 3.512(8) no 1_655
F6 C39 3.082(9) no .
F6 C41 3.339(9) no .
F6 C74 3.582(7) no .
F6 C78 3.009(9) no 1_655
F6 C79 2.941(8) no 1_655
F7 C37 3.265(7) no 1_655
F7 C67 3.097(7) no 1_655
F7 C68 3.030(7) no 1_655
F8 O1 2.808(5) no .
F8 C25 3.282(6) no .
F8 C30 3.328(7) no .
F8 C36 3.373(7) no .
F8 C37 3.077(7) no 1_655
O1 F2 2.739(7) no 1_655
O1 F6 3.436(7) no .
O1 F8 2.808(5) no .
O2 F3 3.457(6) no .
N3 F6 3.512(8) no 1_455
C2 F2 3.325(6) no 1_655
C3 F2 3.595(6) no 1_655
C3 F4 3.470(7) no 1_655
C6 C62 3.552(7) no 1_565
C8 F3 3.415(7) no .
C17 C32 3.554(7) no 2_756
C23 F5 3.532(8) no 2_756
C25 F8 3.282(6) no .
C30 F8 3.328(7) no .
C32 C17 3.554(7) no 2_746
C35 F5 3.523(9) no .
C36 F5 3.271(8) no .
C36 F8 3.373(7) no .
C37 F3 3.515(8) no .
C37 F7 3.265(7) no 1_455
C37 F8 3.077(7) no 1_455
C38 F3 3.280(6) no .
C39 F6 3.082(9) no .
C40 F3 3.260(6) no .
C41 F6 3.339(9) no .
C47 F1 3.549(7) no .
C52 C58 3.478(8) no 2_655
C53 F1 3.547(8) no .
C53 F3 3.559(8) no .
C57 F1 3.299(7) no 2_645
C58 F4 3.405(8) no 2_645
C58 C52 3.478(8) no 2_645
C62 C6 3.552(7) no 1_545
C67 F7 3.097(7) no 1_455
C68 F7 3.030(7) no 1_455
C73 F5 3.242(7) no .
C74 F5 3.361(8) no .
C74 F6 3.582(7) no .
C78 F1 3.443(7) no .
C78 F6 3.009(9) no 1_455
C79 F1 3.217(8) no .
C79 F6 2.941(8) no 1_455
Cu1 H2 3.5141 no .
Cu1 H8 3.3104 no .
Cu1 H18 3.3542 no .
Cu1 H20 3.2947 no .
Cu1 H26 3.1916 no .
Cu1 H36 3.4106 no .
Cu1 H39 3.0510 no .
Cu2 H40 3.0808 no .
Cu2 H41 3.0236 no .
Cu2 H53 3.4189 no .
Cu2 H55 3.1955 no .
Cu2 H65 3.3094 no .
Cu2 H67 3.2537 no .
Cu2 H73 3.4561 no .
P1 H2 2.8293 no .
P1 H6 2.9308 no .
P1 H8 2.8345 no .
P1 H12 2.9603 no .
P1 H14 2.9670 no .
P1 H18 2.8311 no .
P1 H20 3.5453 no .
P2 H7 3.37(7) no .
P2 H18 3.2981 no .
P2 H20 2.8485 no .
P2 H24 2.9392 no .
P2 H26 2.7993 no .
P2 H30 2.9715 no .
P2 H32 2.9220 no .
P2 H36 2.8367 no .
P3 H41 3.4030 no .
P3 H43 2.8208 no .
P3 H47 2.9784 no .
P3 H49 2.9131 no .
P3 H53 2.8648 no .
P3 H55 2.8298 no .
P3 H59 2.9210 no .
P3 H65 3.5356 no .
P4 H55 3.2860 no .
P4 H61 2.9429 no .
P4 H65 2.8354 no .
P4 H67 2.8141 no .
P4 H71 2.9589 no .
P4 H73 2.8239 no .
P4 H77 2.9600 no .
O1 H2 2.9009 no .
O1 H26 2.8490 no .
O1 H39 2.5976 no .
O2 H8 2.6483 no .
O2 H20 3.2933 no .
O2 H36 3.5108 no .
O2 H40 2.6397 no .
N1 H1 3.32(6) no .
N1 H7 3.25(6) no .
N1 H8 3.2388 no .
N1 H36 3.0102 no .
N1 H40 3.2277 no .
N1 H41 3.2153 no .
N2 H39 3.2158 no .
N2 H53 3.0631 no .
N2 H73 3.1807 no .
N3 H40 2.8521 no .
N3 H53 3.4666 no .
N3 H67 2.9370 no .
N3 H79A 3.0491 no .
N3 H79B 3.0440 no .
N3 H79C 3.0413 no .
C1 H3 3.2666 no .
C1 H5 3.2552 no .
C1 H8 3.3656 no .
C1 H14 2.5844 no .
C2 H1 3.32(5) no .
C2 H4 3.2523 no .
C2 H6 3.2413 no .
C2 H14 2.7771 no .
C2 H51 3.4407 no .
C3 H5 3.2460 no .
C3 H14 3.4711 no .
C3 H51 2.7646 no .
C4 H2 3.2482 no .
C4 H6 3.2472 no .
C4 H51 2.7585 no .
C4 H52 3.5210 no .
C5 H3 3.2468 no .
C5 H51 3.4246 no .
C5 H52 3.2282 no .
C6 H2 3.2376 no .
C6 H4 3.2522 no .
C6 H8 3.3472 no .
C6 H14 3.2053 no .
C6 H52 3.2993 no .
C7 H6 2.6069 no .
C7 H9 3.2706 no .
C7 H11 3.2681 no .
C7 H18 3.4713 no .
C7 H20 2.9843 no .
C8 H6 2.7677 no .
C8 H10 3.2635 no .
C8 H12 3.2547 no .
C8 H20 3.1883 no .
C9 H6 3.5895 no .
C9 H11 3.2392 no .
C10 H8 3.2568 no .
C10 H12 3.2631 no .
C11 H9 3.2399 no .
C11 H21 3.4881 no .
C12 H6 3.3513 no .
C12 H8 3.2540 no .
C12 H10 3.2689 no .
C12 H18 3.5394 no .
C12 H20 3.2973 no .
C13 H2 3.2653 no .
C13 H12 2.6241 no .
C13 H15 3.2632 no .
C13 H17 3.2625 no .
C13 H26 3.5372 no .
C14 H2 3.3378 no .
C14 H12 3.2045 no .
C14 H16 3.2557 no .
C14 H18 3.2554 no .
C15 H17 3.2404 no .
C16 H14 3.2536 no .
C16 H18 3.2475 no .
C17 H15 3.2384 no .
C17 H26 3.5388 no .
C18 H12 2.9187 no .
C18 H14 3.2561 no .
C18 H16 3.2524 no .
C18 H26 2.9308 no .
C19 H18 2.7367 no .
C19 H21 3.2756 no .
C19 H23 3.2761 no .
C19 H26 3.3894 no .
C19 H32 2.5378 no .
C20 H18 2.8696 no .
C20 H22 3.2474 no .
C20 H24 3.2529 no .
C20 H32 2.9997 no .
C21 H18 3.4826 no .
C21 H23 3.2425 no .
C22 H20 3.2453 no .
C22 H24 3.2510 no .
C23 H21 3.2422 no .
C24 H18 3.2351 no .
C24 H20 3.2526 no .
C24 H22 3.2536 no .
C24 H32 2.9639 no .
C25 H7 3.15(6) no .
C25 H24 2.6005 no .
C25 H27 3.2655 no .
C25 H29 3.2625 no .
C25 H36 3.4280 no .
C26 H7 3.09(6) no .
C26 H18 3.3311 no .
C26 H24 3.0896 no .
C26 H28 3.2388 no .
C26 H30 3.2640 no .
C27 H29 3.2474 no .
C28 H26 3.2380 no .
C28 H30 3.2563 no .
C29 H27 3.2494 no .
C30 H24 2.9680 no .
C30 H26 3.2621 no .
C30 H28 3.2540 no .
C30 H36 3.5703 no .
C31 H20 3.5749 no .
C31 H30 2.7158 no .
C31 H33 3.2610 no .
C31 H35 3.2651 no .
C32 H30 3.2978 no .
C32 H34 3.2552 no .
C32 H36 3.2378 no .
C33 H35 3.2563 no .
C34 H32 3.2496 no .
C34 H36 3.2474 no .
C34 H69 3.5025 no .
C35 H33 3.2583 no .
C36 H30 3.0479 no .
C36 H32 3.2389 no .
C36 H34 3.2489 no .
C37 H8 3.3481 no .
C37 H40 2.4846 no .
C38 H8 3.1012 no .
C38 H36 3.2001 no .
C38 H37A 3.1848 no .
C38 H37B 2.6129 no .
C38 H37C 2.6130 no .
C38 H39 3.1316 no .
C39 H1 3.09(6) no .
C39 H7 3.18(6) no .
C39 H36 3.4572 no .
C40 H37B 2.7468 no .
C40 H37C 2.7127 no .
C40 H41 3.1380 no .
C40 H53 3.4977 no .
C41 H40 3.1439 no .
C41 H53 3.2591 no .
C41 H73 3.0810 no .
C42 H44 3.2638 no .
C42 H46 3.2403 no .
C42 H53 3.2953 no .
C42 H59 2.7993 no .
C42 H79C 3.5609 no .
C43 H45 3.2465 no .
C43 H47 3.2418 no .
C43 H59 3.2564 no .
C43 H65 3.3689 no .
C43 H79C 3.5628 no .
C44 H46 3.2171 no .
C44 H79C 3.3081 no .
C45 H43 3.2422 no .
C45 H47 3.2421 no .
C45 H79C 2.9758 no .
C46 H44 3.2173 no .
C46 H79C 2.9590 no .
C47 H43 3.2364 no .
C47 H45 3.2495 no .
C47 H53 3.1117 no .
C47 H59 3.3729 no .
C47 H79C 3.2789 no .
C48 H41 2.9413 no .
C48 H47 2.7398 no .
C48 H50 3.2650 no .
C48 H52 3.2511 no .
C48 H59 3.4269 no .
C49 H41 3.2436 no .
C49 H51 3.2615 no .
C49 H53 3.2728 no .
C49 H59 3.4540 no .
C50 H52 3.2369 no .
C51 H49 3.2589 no .
C51 H53 3.2640 no .
C52 H50 3.2406 no .
C53 H41 3.1400 no .
C53 H47 2.6907 no .
C53 H49 3.2697 no .
C53 H51 3.2627 no .
C54 H43 3.0771 no .
C54 H49 2.5411 no .
C54 H56 3.2666 no .
C54 H58 3.2647 no .
C54 H65 3.2999 no .
C55 H49 3.1196 no .
C55 H57 3.2613 no .
C55 H59 3.2419 no .
C55 H65 3.1200 no .
C56 H58 3.2438 no .
C57 H55 3.2566 no .
C57 H59 3.2435 no .
C58 H49 3.4980 no .
C58 H56 3.2442 no .
C59 H43 3.4552 no .
C59 H49 2.7730 no .
C59 H55 3.2445 no .
C59 H57 3.2474 no .
C60 H62 3.2653 no .
C60 H64 3.2747 no .
C60 H67 3.4591 no .
C60 H77 2.6779 no .
C61 H63 3.2530 no .
C61 H65 3.2553 no .
C61 H77 3.3670 no .
C62 H64 3.2461 no .
C63 H61 3.2501 no .
C63 H65 3.2649 no .
C64 H43 3.5298 no .
C64 H62 3.2458 no .
C65 H43 3.0798 no .
C65 H61 3.2566 no .
C65 H63 3.2662 no .
C65 H77 2.9093 no .
C66 H61 2.5730 no .
C66 H68 3.2538 no .
C66 H70 3.2648 no .
C66 H73 3.2139 no .
C67 H40 3.4582 no .
C67 H61 2.9914 no .
C67 H69 3.2570 no .
C67 H71 3.2539 no .
C68 H34 3.5207 no .
C68 H70 3.2458 no .
C69 H34 2.9243 no .
C69 H35 3.2832 no .
C69 H67 3.2552 no .
C69 H71 3.2412 no .
C70 H34 3.4832 no .
C70 H35 3.0694 no .
C70 H68 3.2438 no .
C71 H35 3.3236 no .
C71 H61 2.9948 no .
C71 H67 3.2547 no .
C71 H69 3.2456 no .
C71 H73 3.3152 no .
C72 H55 2.6911 no .
C72 H65 3.4841 no .
C72 H71 2.6764 no .
C72 H74 3.2795 no .
C72 H76 3.2644 no .
C73 H41 3.4259 no .
C73 H55 3.0793 no .
C73 H71 2.9088 no .
C73 H75 3.2605 no .
C73 H77 3.2702 no .
C74 H55 3.5553 no .
C74 H76 3.2548 no .
C75 H73 3.2600 no .
C75 H77 3.2629 no .
C76 H55 3.3589 no .
C76 H56 3.1208 no .
C76 H74 3.2542 no .
C77 H55 2.8709 no .
C77 H56 3.4085 no .
C77 H65 3.4760 no .
C77 H71 3.3897 no .
C77 H73 3.2658 no .
C77 H75 3.2669 no .
C78 H40 3.4720 no .
H1 H2 2.5379 no .
H1 H26 3.4326 no .
H1 H39 2.3475 no .
H2 H3 2.3189 no .
H2 H14 2.9938 no .
H3 H4 2.3526 no .
H3 H51 2.8822 no .
H4 H5 2.3196 no .
H4 H51 2.8745 no .
H5 H6 2.3226 no .
H5 H52 3.5019 no .
H6 H8 2.8634 no .
H7 H26 3.0340 no .
H7 H36 3.3577 no .
H7 H39 2.6442 no .
H8 H9 2.3215 no .
H8 H20 3.5105 no .
H8 H37A 3.5046 no .
H8 H37B 3.2150 no .
H9 H10 2.3332 no .
H9 H37A 3.3928 no .
H9 H37B 3.2308 no .
H10 H11 2.3391 no .
H11 H12 2.3243 no .
H11 H21 3.5581 no .
H12 H14 3.5864 no .
H12 H18 3.1426 no .
H14 H15 2.3226 no .
H15 H16 2.3261 no .
H16 H17 2.3322 no .
H17 H18 2.3237 no .
H18 H20 3.1050 no .
H18 H26 2.5865 no .
H20 H21 2.3405 no .
H20 H32 3.3195 no .
H20 H37A 3.3895 no .
H21 H22 2.3126 no .
H22 H23 2.3232 no .
H23 H24 2.3472 no .
H24 H26 3.4187 no .
H24 H30 3.2378 no .
H24 H32 3.2722 no .
H26 H27 2.3314 no .
H27 H28 2.3158 no .
H28 H29 2.3285 no .
H29 H30 2.3395 no .
H30 H36 3.2128 no .
H32 H33 2.3301 no .
H33 H34 2.3458 no .
H34 H35 2.3353 no .
H34 H69 2.6484 no .
H34 H70 3.5971 no .
H35 H36 2.3170 no .
H35 H70 3.2978 no .
H37A H40 3.4553 no .
H37B H40 2.3036 no .
H37C H40 2.2425 no .
H39 H41 2.2878 no .
H40 H67 3.0349 no .
H41 H53 3.4704 no .
H41 H55 3.5968 no .
H41 H73 2.8695 no .
H43 H44 2.3151 no .
H43 H59 3.4186 no .
H43 H64 3.3317 no .
H43 H65 2.4660 no .
H44 H45 2.3375 no .
H45 H46 2.3030 no .
H45 H79C 3.3127 no .
H46 H47 2.3214 no .
H46 H79C 3.2941 no .
H47 H53 2.5544 no .
H47 H59 3.5968 no .
H49 H50 2.3417 no .
H49 H55 3.5150 no .
H49 H59 2.9890 no .
H50 H51 2.3396 no .
H51 H52 2.3104 no .
H52 H53 2.3339 no .
H55 H56 2.3400 no .
H55 H65 2.9732 no .
H55 H73 3.5189 no .
H55 H77 3.2254 no .
H56 H57 2.3309 no .
H56 H76 3.1226 no .
H57 H58 2.3306 no .
H58 H59 2.3188 no .
H61 H62 2.3422 no .
H61 H67 3.3268 no .
H61 H71 3.3133 no .
H62 H63 2.3065 no .
H63 H64 2.3416 no .
H64 H65 2.3518 no .
H65 H77 3.0221 no .
H67 H68 2.3134 no .
H68 H69 2.3482 no .
H69 H70 2.3223 no .
H70 H71 2.3156 no .
H71 H73 3.0027 no .
H73 H74 2.3239 no .
H74 H75 2.3469 no .
H75 H76 2.3265 no .
H76 H77 2.3367 no .
F1 H47 3.1979 no .
F1 H50 3.3698 no 1_455
F1 H53 2.7428 no .
F1 H57 2.4634 no 2_655
F1 H58 3.3762 no 2_655
F1 H79A 2.7146 no .
F1 H79C 3.1232 no .
F2 H1 2.03(6) no 1_455
F2 H2 2.7279 no 1_455
F2 H3 3.2788 no 1_455
F2 H7 3.01(6) no 1_455
F2 H9 3.1556 no .
F2 H37B 3.5284 no .
F2 H39 2.7345 no 1_455
F2 H79A 2.7898 no .
F3 H1 3.47(7) no 1_455
F3 H8 2.6792 no .
F3 H9 3.1534 no .
F3 H37B 2.7543 no .
F3 H40 3.2752 no .
F3 H52 3.2913 no .
F3 H53 2.8063 no .
F4 H2 3.3174 no 1_455
F4 H3 2.6754 no 1_455
F4 H8 3.5438 no .
F4 H9 3.3031 no .
F4 H57 3.1987 no 2_655
F4 H58 2.6469 no 2_655
F4 H62 3.2291 no 1_565
F4 H63 3.1079 no 1_565
F5 H23 2.6237 no 2_746
F5 H35 3.0579 no .
F5 H36 2.5369 no .
F5 H68 3.5982 no 1_655
F5 H73 2.6071 no .
F5 H74 2.8470 no .
F6 H1 3.31(5) no .
F6 H7 2.87(6) no .
F6 H37B 3.1970 no 1_655
F6 H39 2.6917 no .
F6 H41 3.1507 no .
F6 H73 3.2647 no .
F6 H74 2.8599 no .
F6 H79A 2.5526 no 1_655
F6 H79B 2.8697 no 1_655
F7 H22 3.2092 no 2_746
F7 H23 3.3948 no 2_746
F7 H37B 3.0482 no 1_655
F7 H37C 2.6316 no 1_655
F7 H40 2.8987 no 1_655
F7 H67 2.5883 no 1_655
F7 H68 2.4684 no 1_655
F7 H74 2.9132 no .
F8 H1 3.13(5) no .
F8 H7 2.03(6) no .
F8 H22 3.3611 no 2_746
F8 H23 3.4748 no 2_746
F8 H30 3.4952 no .
F8 H36 2.5526 no .
F8 H37A 3.0030 no 1_655
F8 H37B 2.7667 no 1_655
F8 H37C 2.9403 no 1_655
F8 H39 3.5816 no .
O1 H9 2.7939 no 1_655
O1 H37A 3.5702 no 1_655
O1 H37B 3.1909 no 1_655
N3 H74 3.2703 no 1_455
C3 H76 3.1276 no 1_565
C4 H59 3.1483 no 2_655
C4 H76 3.1070 no 1_565
C4 H77 3.1396 no 1_565
C5 H58 3.2973 no 2_655
C5 H59 2.9706 no 2_655
C5 H77 2.8016 no 1_565
C6 H77 3.2149 no 1_565
C8 H62 3.5550 no 1_565
C9 H1 3.56(6) no 1_455
C9 H27 3.3255 no 1_455
C9 H62 3.2217 no 1_565
C10 H26 3.5095 no 1_455
C10 H27 3.2321 no 1_455
C10 H62 3.2697 no 1_565
C11 H61 3.1458 no 1_565
C12 H61 3.1682 no 1_565
C13 H10 3.1869 no 1_655
C14 H10 3.0689 no 1_655
C14 H71 3.0118 no 1_565
C15 H10 3.0112 no 1_655
C15 H71 2.8854 no 1_565
C16 H10 3.0422 no 1_655
C16 H11 3.5174 no 1_655
C16 H32 3.4535 no 2_756
C16 H70 3.5351 no 1_565
C17 H10 3.1424 no 1_655
C17 H30 3.1688 no 2_756
C17 H32 3.5203 no 2_756
C18 H10 3.1979 no 1_655
C20 H27 3.1142 no 1_455
C20 H28 3.1320 no 1_455
C21 H27 2.9809 no 1_455
C21 H28 3.2578 no 1_455
C21 H29 3.1554 no 2_756
C21 H33 3.2407 no 2_656
C21 H34 3.3327 no 2_656
C22 H29 3.1024 no 2_756
C22 H30 3.4323 no 2_756
C22 H34 3.5646 no 2_656
C22 H68 3.2062 no 2_656
C23 H16 3.4664 no 2_746
C23 H30 3.5954 no 2_756
C23 H68 3.3630 no 2_656
C24 H16 3.2718 no 2_746
C26 H37A 3.2996 no 1_655
C27 H20 3.4118 no 1_655
C27 H21 3.2398 no 1_655
C27 H34 3.1670 no 2_756
C27 H37A 2.7524 no 1_655
C28 H32 3.4512 no 1_655
C28 H34 3.4298 no 2_756
C28 H37A 2.8041 no 1_655
C28 H69 2.8056 no 2_756
C29 H22 3.2333 no 2_746
C29 H37A 3.3882 no 1_655
C29 H69 3.2213 no 2_756
C29 H70 3.1674 no 2_756
C30 H17 3.3021 no 2_746
C30 H22 3.5138 no 2_746
C31 H17 3.3024 no 2_746
C32 H16 3.3629 no 2_746
C32 H17 2.7835 no 2_746
C32 H28 3.0542 no 1_455
C33 H17 2.9134 no 2_746
C33 H21 3.0541 no 2_646
C33 H28 3.4249 no 1_455
C33 H29 3.5857 no 1_455
C34 H17 3.5215 no 2_746
C34 H21 3.2589 no 2_646
C34 H22 3.5635 no 2_646
C35 H23 3.3124 no 2_746
C36 H23 3.5099 no 2_746
C37 H7 3.36(6) no 1_455
C39 H79A 3.4113 no 1_655
C41 H79A 3.3475 no 1_655
C41 H79B 3.2517 no 1_655
C42 H4 3.2484 no 2_645
C43 H4 3.2287 no 2_645
C44 H4 3.0378 no 2_645
C44 H51 3.4231 no 2_645
C44 H57 3.5330 no 1_455
C45 H3 3.4476 no 2_645
C45 H4 2.8780 no 2_645
C45 H49 3.4008 no 1_455
C45 H63 3.3977 no 2_555
C46 H4 2.8642 no 2_645
C46 H50 3.4015 no 1_455
C46 H56 3.4014 no 2_655
C46 H57 3.4514 no 2_655
C47 H4 3.0463 no 2_645
C47 H57 3.3686 no 2_655
C49 H64 3.0978 no 2_655
C49 H79B 3.5834 no 1_655
C49 H79C 3.1454 no 1_655
C50 H64 3.1675 no 2_655
C50 H79A 3.4345 no 1_655
C50 H79C 3.2030 no 1_655
C52 H58 3.1794 no 2_655
C56 H44 3.0223 no 1_655
C56 H46 3.2862 no 2_645
C56 H47 3.3912 no 2_645
C57 H44 2.8953 no 1_655
C57 H45 3.3018 no 1_655
C57 H46 3.4002 no 2_645
C57 H47 3.0603 no 2_645
C58 H5 3.3129 no 2_645
C58 H45 3.3071 no 1_655
C58 H52 3.1344 no 2_645
C58 H63 3.4632 no 2_655
C59 H5 3.1069 no 2_645
C60 H75 3.1746 no 1_455
C61 H6 3.0351 no 1_545
C61 H75 2.9382 no 1_455
C62 H5 3.3143 no 1_545
C62 H6 2.8032 no 1_545
C62 H75 2.9739 no 1_455
C62 H76 3.5384 no 1_455
C63 H5 2.9761 no 1_545
C63 H6 3.4075 no 1_545
C63 H45 3.3924 no 2_545
C63 H58 3.5356 no 2_645
C63 H75 3.2535 no 1_455
C63 H76 3.3650 no 1_455
C64 H5 3.0240 no 1_545
C64 H75 3.4698 no 1_455
C65 H5 3.3991 no 1_545
C65 H75 3.4290 no 1_455
C67 H74 3.5969 no 1_455
C68 H22 3.5949 no 2_646
C69 H11 3.1706 no 1_545
C69 H28 3.3741 no 2_746
C70 H11 3.3533 no 1_545
C70 H12 2.9365 no 1_545
C71 H12 3.1611 no 1_545
C73 H15 3.3874 no 1_545
C73 H79B 3.2009 no 1_655
C74 H15 3.0573 no 1_545
C74 H67 3.5790 no 1_655
C74 H79B 2.9818 no 1_655
C75 H14 3.5978 no 1_545
C75 H15 3.1477 no 1_545
C76 H14 3.0275 no 1_545
C76 H15 3.5186 no 1_545
C77 H14 3.0312 no 1_545
C78 H74 3.0679 no 1_455
C79 H41 2.9288 no 1_455
C79 H49 3.5210 no 1_455
C79 H74 3.3921 no 1_455
B1 H1 3.22(7) no 1_455
B1 H2 3.5928 no 1_455
B1 H3 3.4528 no 1_455
B1 H9 3.3942 no .
B1 H53 3.2840 no .
B1 H57 3.3488 no 2_655
B1 H58 3.4452 no 2_655
B1 H79A 3.2265 no .
B2 H7 2.96(6) no .
B2 H23 3.2809 no 2_746
B2 H36 2.9834 no .
B2 H37B 3.1858 no 1_655
B2 H37C 3.2507 no 1_655
B2 H39 3.5757 no .
B2 H68 3.5193 no 1_655
B2 H73 3.4795 no .
B2 H74 3.0828 no .
H1 F2 2.03(6) no 1_655
H1 F3 3.47(7) no 1_655
H1 F6 3.31(5) no .
H1 F8 3.13(5) no .
H1 C9 3.56(6) no 1_655
H1 B1 3.22(7) no 1_655
H1 H9 2.6227 no 1_655
H1 H37B 3.1042 no 1_655
H2 F2 2.7279 no 1_655
H2 F4 3.3174 no 1_655
H2 B1 3.5928 no 1_655
H2 H9 3.0629 no 1_655
H3 F2 3.2788 no 1_655
H3 F4 2.6754 no 1_655
H3 C45 3.4476 no 2_655
H3 B1 3.4528 no 1_655
H3 H45 3.2762 no 2_655
H3 H62 3.5262 no 1_665
H3 H63 2.9581 no 1_665
H3 H76 3.2313 no 1_565
H4 C42 3.2484 no 2_655
H4 C43 3.2287 no 2_655
H4 C44 3.0378 no 2_655
H4 C45 2.8780 no 2_655
H4 C46 2.8642 no 2_655
H4 C47 3.0463 no 2_655
H4 H44 3.5466 no 2_655
H4 H45 3.3407 no 2_655
H4 H46 3.3102 no 2_655
H4 H47 3.5590 no 2_655
H4 H59 2.7494 no 2_655
H4 H76 3.1957 no 1_565
H4 H77 3.4072 no 1_565
H5 C58 3.3129 no 2_655
H5 C59 3.1069 no 2_655
H5 C62 3.3143 no 1_565
H5 C63 2.9761 no 1_565
H5 C64 3.0240 no 1_565
H5 C65 3.3991 no 1_565
H5 H58 2.8100 no 2_655
H5 H59 2.3754 no 2_655
H5 H63 3.2716 no 1_565
H5 H64 3.3535 no 1_565
H5 H77 2.8739 no 1_565
H6 C61 3.0351 no 1_565
H6 C62 2.8032 no 1_565
H6 C63 3.4075 no 1_565
H6 H61 3.1685 no 1_565
H6 H62 2.7994 no 1_565
H6 H77 3.5318 no 1_565
H7 F2 3.01(6) no 1_655
H7 F6 2.87(6) no .
H7 F8 2.03(6) no .
H7 C37 3.36(6) no 1_655
H7 B2 2.96(6) no .
H7 H9 3.1647 no 1_655
H7 H37A 3.1300 no 1_655
H7 H37B 2.7459 no 1_655
H8 F3 2.6792 no .
H8 F4 3.5438 no .
H9 F2 3.1556 no .
H9 F3 3.1534 no .
H9 F4 3.3031 no .
H9 O1 2.7939 no 1_455
H9 B1 3.3942 no .
H9 H1 2.6227 no 1_455
H9 H2 3.0629 no 1_455
H9 H7 3.1647 no 1_455
H9 H26 3.3693 no 1_455
H9 H27 3.4927 no 1_455
H9 H62 3.4864 no 1_565
H10 C13 3.1869 no 1_455
H10 C14 3.0689 no 1_455
H10 C15 3.0112 no 1_455
H10 C16 3.0422 no 1_455
H10 C17 3.1424 no 1_455
H10 C18 3.1979 no 1_455
H10 H14 3.5638 no 1_455
H10 H15 3.5004 no 1_455
H10 H16 3.5301 no 1_455
H10 H26 3.0453 no 1_455
H10 H27 3.3482 no 1_455
H10 H62 3.5610 no 1_565
H11 C16 3.5174 no 1_455
H11 C69 3.1706 no 1_565
H11 C70 3.3533 no 1_565
H11 H16 3.3593 no 1_455
H11 H33 3.1477 no 2_656
H11 H61 3.2758 no 1_565
H11 H69 3.2473 no 1_565
H11 H70 3.5595 no 1_565
H12 C70 2.9365 no 1_565
H12 C71 3.1611 no 1_565
H12 H61 3.2938 no 1_565
H12 H70 2.7714 no 1_565
H12 H71 3.1474 no 1_565
H14 C75 3.5978 no 1_565
H14 C76 3.0275 no 1_565
H14 C77 3.0312 no 1_565
H14 H10 3.5638 no 1_655
H14 H71 3.0861 no 1_565
H14 H76 3.1756 no 1_565
H14 H77 3.1666 no 1_565
H15 C73 3.3874 no 1_565
H15 C74 3.0573 no 1_565
H15 C75 3.1477 no 1_565
H15 C76 3.5186 no 1_565
H15 H10 3.5004 no 1_655
H15 H71 2.8482 no 1_565
H15 H74 3.3222 no 1_565
H15 H75 3.4807 no 1_565
H16 C23 3.4664 no 2_756
H16 C24 3.2718 no 2_756
H16 C32 3.3629 no 2_756
H16 H10 3.5301 no 1_655
H16 H11 3.3593 no 1_655
H16 H23 3.4470 no 2_756
H16 H24 3.1205 no 2_756
H16 H32 2.7923 no 2_756
H16 H68 3.5498 no 1_665
H17 C30 3.3021 no 2_756
H17 C31 3.3024 no 2_756
H17 C32 2.7835 no 2_756
H17 C33 2.9134 no 2_756
H17 C34 3.5215 no 2_756
H17 H30 2.4923 no 2_756
H17 H32 2.9283 no 2_756
H17 H33 3.1388 no 2_756
H20 C27 3.4118 no 1_455
H20 H27 2.7198 no 1_455
H20 H28 3.1287 no 1_455
H21 C27 3.2398 no 1_455
H21 C33 3.0541 no 2_656
H21 C34 3.2589 no 2_656
H21 H27 2.4620 no 1_455
H21 H28 3.3430 no 1_455
H21 H29 2.9270 no 2_756
H21 H33 2.3644 no 2_656
H21 H34 2.7837 no 2_656
H22 F7 3.2092 no 2_756
H22 F8 3.3611 no 2_756
H22 C29 3.2333 no 2_756
H22 C30 3.5138 no 2_756
H22 C34 3.5635 no 2_656
H22 C68 3.5949 no 2_656
H22 H29 2.8389 no 2_756
H22 H30 3.3505 no 2_756
H22 H33 3.4034 no 2_656
H22 H34 3.2185 no 2_656
H22 H37C 3.4371 no 2_656
H22 H68 2.9080 no 2_656
H23 F5 2.6237 no 2_756
H23 F7 3.3948 no 2_756
H23 F8 3.4748 no 2_756
H23 C35 3.3124 no 2_756
H23 C36 3.5099 no 2_756
H23 B2 3.2809 no 2_756
H23 H16 3.4470 no 2_746
H23 H35 3.0213 no 2_756
H23 H36 3.3698 no 2_756
H23 H68 3.2039 no 2_656
H24 H16 3.1205 no 2_746
H24 H35 3.5529 no 2_756
H24 H70 3.3745 no 2_756
H26 C10 3.5095 no 1_655
H26 H9 3.3693 no 1_655
H26 H10 3.0453 no 1_655
H27 C9 3.3255 no 1_655
H27 C10 3.2321 no 1_655
H27 C20 3.1142 no 1_655
H27 C21 2.9809 no 1_655
H27 H9 3.4927 no 1_655
H27 H10 3.3482 no 1_655
H27 H20 2.7198 no 1_655
H27 H21 2.4620 no 1_655
H27 H33 3.3518 no 2_756
H27 H34 3.0599 no 2_756
H27 H37A 2.9357 no 1_655
H28 C20 3.1320 no 1_655
H28 C21 3.2578 no 1_655
H28 C32 3.0542 no 1_655
H28 C33 3.4249 no 1_655
H28 C69 3.3741 no 2_756
H28 H20 3.1287 no 1_655
H28 H21 3.3430 no 1_655
H28 H32 2.5592 no 1_655
H28 H33 3.2625 no 1_655
H28 H34 3.5032 no 2_756
H28 H37A 3.0163 no 1_655
H28 H69 2.4459 no 2_756
H29 C21 3.1554 no 2_746
H29 C22 3.1024 no 2_746
H29 C33 3.5857 no 1_655
H29 H21 2.9270 no 2_746
H29 H22 2.8389 no 2_746
H29 H33 2.9864 no 1_655
H29 H69 3.1941 no 2_756
H29 H70 3.0540 no 2_756
H30 F8 3.4952 no .
H30 C17 3.1688 no 2_746
H30 C22 3.4323 no 2_746
H30 C23 3.5954 no 2_746
H30 H17 2.4923 no 2_746
H30 H22 3.3505 no 2_746
H32 C16 3.4535 no 2_746
H32 C17 3.5203 no 2_746
H32 C28 3.4512 no 1_455
H32 H16 2.7923 no 2_746
H32 H17 2.9283 no 2_746
H32 H28 2.5592 no 1_455
H33 C21 3.2407 no 2_646
H33 H11 3.1477 no 2_646
H33 H17 3.1388 no 2_746
H33 H21 2.3644 no 2_646
H33 H22 3.4034 no 2_646
H33 H27 3.3518 no 2_746
H33 H28 3.2625 no 1_455
H33 H29 2.9864 no 1_455
H34 C21 3.3327 no 2_646
H34 C22 3.5646 no 2_646
H34 C27 3.1670 no 2_746
H34 C28 3.4298 no 2_746
H34 H21 2.7837 no 2_646
H34 H22 3.2185 no 2_646
H34 H27 3.0599 no 2_746
H34 H28 3.5032 no 2_746
H35 F5 3.0579 no .
H35 H23 3.0213 no 2_746
H35 H24 3.5529 no 2_746
H36 F5 2.5369 no .
H36 F8 2.5526 no .
H36 B2 2.9834 no .
H36 H23 3.3698 no 2_746
H37A F8 3.0030 no 1_455
H37A O1 3.5702 no 1_455
H37A C26 3.2996 no 1_455
H37A C27 2.7524 no 1_455
H37A C28 2.8041 no 1_455
H37A C29 3.3882 no 1_455
H37A H7 3.1300 no 1_455
H37A H27 2.9357 no 1_455
H37A H28 3.0163 no 1_455
H37B F2 3.5284 no .
H37B F3 2.7543 no .
H37B F6 3.1970 no 1_455
H37B F7 3.0482 no 1_455
H37B F8 2.7667 no 1_455
H37B O1 3.1909 no 1_455
H37B B2 3.1858 no 1_455
H37B H1 3.1042 no 1_455
H37B H7 2.7459 no 1_455
H37C F7 2.6316 no 1_455
H37C F8 2.9403 no 1_455
H37C B2 3.2507 no 1_455
H37C H22 3.4371 no 2_646
H39 F2 2.7345 no 1_655
H39 F6 2.6917 no .
H39 F8 3.5816 no .
H39 B2 3.5757 no .
H39 H79A 2.8007 no 1_655
H40 F3 3.2752 no .
H40 F7 2.8987 no 1_455
H41 F6 3.1507 no .
H41 C79 2.9288 no 1_655
H41 H79A 2.6709 no 1_655
H41 H79B 2.3726 no 1_655
H41 H79C 3.3883 no 1_655
H43 H51 3.5705 no 2_645
H44 C56 3.0223 no 1_455
H44 C57 2.8953 no 1_455
H44 H4 3.5466 no 2_645
H44 H50 3.1042 no 2_645
H44 H51 3.2117 no 2_645
H44 H56 2.9168 no 1_455
H44 H57 2.6892 no 1_455
H45 C57 3.3018 no 1_455
H45 C58 3.3071 no 1_455
H45 C63 3.3924 no 2_555
H45 H3 3.2762 no 2_645
H45 H4 3.3407 no 2_645
H45 H49 2.8785 no 1_455
H45 H57 3.5129 no 1_455
H45 H58 3.5128 no 1_455
H45 H63 2.5990 no 2_555
H45 H64 3.2617 no 2_555
H46 C56 3.2862 no 2_655
H46 C57 3.4002 no 2_655
H46 H4 3.3102 no 2_645
H46 H50 2.8561 no 1_455
H46 H56 2.6496 no 2_655
H46 H57 2.8851 no 2_655
H46 H64 3.5689 no 2_555
H46 H76 3.5448 no 2_655
H47 F1 3.1979 no .
H47 C56 3.3912 no 2_655
H47 C57 3.0603 no 2_655
H47 H4 3.5590 no 2_645
H47 H56 3.3247 no 2_655
H47 H57 2.7322 no 2_655
H49 C45 3.4008 no 1_655
H49 C79 3.5210 no 1_655
H49 H45 2.8785 no 1_655
H49 H64 2.8692 no 2_655
H49 H79B 3.4356 no 1_655
H49 H79C 2.8720 no 1_655
H50 F1 3.3698 no 1_655
H50 C46 3.4015 no 1_655
H50 H44 3.1042 no 2_655
H50 H46 2.8561 no 1_655
H50 H57 3.4741 no 2_755
H50 H64 3.0150 no 2_655
H50 H79A 3.3952 no 1_655
H50 H79C 2.9615 no 1_655
H51 C44 3.4231 no 2_655
H51 H43 3.5705 no 2_655
H51 H44 3.2117 no 2_655
H52 F3 3.2913 no .
H52 C58 3.1344 no 2_655
H52 H58 2.6123 no 2_655
H53 F1 2.7428 no .
H53 F3 2.8063 no .
H53 B1 3.2840 no .
H55 H79B 3.1944 no 1_655
H56 C46 3.4014 no 2_645
H56 H44 2.9168 no 1_655
H56 H46 2.6496 no 2_645
H56 H47 3.3247 no 2_645
H57 F1 2.4634 no 2_645
H57 F4 3.1987 no 2_645
H57 C44 3.5330 no 1_655
H57 C46 3.4514 no 2_645
H57 C47 3.3686 no 2_645
H57 B1 3.3488 no 2_645
H57 H44 2.6892 no 1_655
H57 H45 3.5129 no 1_655
H57 H46 2.8851 no 2_645
H57 H47 2.7322 no 2_645
H57 H50 3.4741 no 2_745
H58 F1 3.3762 no 2_645
H58 F4 2.6469 no 2_645
H58 C5 3.2973 no 2_645
H58 C52 3.1794 no 2_645
H58 C63 3.5356 no 2_655
H58 B1 3.4452 no 2_645
H58 H5 2.8100 no 2_645
H58 H45 3.5128 no 1_655
H58 H52 2.6123 no 2_645
H58 H63 3.0069 no 2_655
H59 C4 3.1483 no 2_645
H59 C5 2.9706 no 2_645
H59 H4 2.7494 no 2_645
H59 H5 2.3754 no 2_645
H59 H64 3.5365 no 2_655
H61 C11 3.1458 no 1_545
H61 C12 3.1682 no 1_545
H61 H6 3.1685 no 1_545
H61 H11 3.2758 no 1_545
H61 H12 3.2938 no 1_545
H61 H75 3.3235 no 1_455
H62 F4 3.2291 no 1_545
H62 C8 3.5550 no 1_545
H62 C9 3.2217 no 1_545
H62 C10 3.2697 no 1_545
H62 H3 3.5262 no 1_445
H62 H6 2.7994 no 1_545
H62 H9 3.4864 no 1_545
H62 H10 3.5610 no 1_545
H62 H75 3.3634 no 1_455
H62 H76 3.5562 no 1_455
H63 F4 3.1079 no 1_545
H63 C45 3.3977 no 2_545
H63 C58 3.4632 no 2_645
H63 H3 2.9581 no 1_445
H63 H5 3.2716 no 1_545
H63 H45 2.5990 no 2_545
H63 H58 3.0069 no 2_645
H63 H76 3.2738 no 1_455
H64 C49 3.0978 no 2_645
H64 C50 3.1675 no 2_645
H64 H5 3.3535 no 1_545
H64 H45 3.2617 no 2_545
H64 H46 3.5689 no 2_545
H64 H49 2.8692 no 2_645
H64 H50 3.0150 no 2_645
H64 H59 3.5365 no 2_645
H67 F7 2.5883 no 1_455
H67 C74 3.5790 no 1_455
H67 H74 2.8115 no 1_455
H67 H75 3.3955 no 1_455
H68 F5 3.5982 no 1_455
H68 F7 2.4684 no 1_455
H68 C22 3.2062 no 2_646
H68 C23 3.3630 no 2_646
H68 B2 3.5193 no 1_455
H68 H16 3.5498 no 1_445
H68 H22 2.9080 no 2_646
H68 H23 3.2039 no 2_646
H69 C28 2.8056 no 2_746
H69 C29 3.2213 no 2_746
H69 H11 3.2473 no 1_545
H69 H28 2.4459 no 2_746
H69 H29 3.1941 no 2_746
H70 C16 3.5351 no 1_545
H70 C29 3.1674 no 2_746
H70 H11 3.5595 no 1_545
H70 H12 2.7714 no 1_545
H70 H24 3.3745 no 2_746
H70 H29 3.0540 no 2_746
H71 C14 3.0118 no 1_545
H71 C15 2.8854 no 1_545
H71 H12 3.1474 no 1_545
H71 H14 3.0861 no 1_545
H71 H15 2.8482 no 1_545
H73 F5 2.6071 no .
H73 F6 3.2647 no .
H73 B2 3.4795 no .
H73 H79B 3.1881 no 1_655
H74 F5 2.8470 no .
H74 F6 2.8599 no .
H74 F7 2.9132 no .
H74 N3 3.2703 no 1_655
H74 C67 3.5969 no 1_655
H74 C78 3.0679 no 1_655
H74 C79 3.3921 no 1_655
H74 B2 3.0828 no .
H74 H15 3.3222 no 1_545
H74 H67 2.8115 no 1_655
H74 H79B 2.8231 no 1_655
H75 C60 3.1746 no 1_655
H75 C61 2.9382 no 1_655
H75 C62 2.9739 no 1_655
H75 C63 3.2535 no 1_655
H75 C64 3.4698 no 1_655
H75 C65 3.4290 no 1_655
H75 H15 3.4807 no 1_545
H75 H61 3.3235 no 1_655
H75 H62 3.3634 no 1_655
H75 H67 3.3955 no 1_655
H76 C3 3.1276 no 1_545
H76 C4 3.1070 no 1_545
H76 C62 3.5384 no 1_655
H76 C63 3.3650 no 1_655
H76 H3 3.2313 no 1_545
H76 H4 3.1957 no 1_545
H76 H14 3.1756 no 1_545
H76 H46 3.5448 no 2_645
H76 H62 3.5562 no 1_655
H76 H63 3.2738 no 1_655
H77 C4 3.1396 no 1_545
H77 C5 2.8016 no 1_545
H77 C6 3.2149 no 1_545
H77 H4 3.4072 no 1_545
H77 H5 2.8739 no 1_545
H77 H6 3.5318 no 1_545
H77 H14 3.1666 no 1_545
H79A F1 2.7146 no .
H79A F2 2.7898 no .
H79A F6 2.5526 no 1_455
H79A C39 3.4113 no 1_455
H79A C41 3.3475 no 1_455
H79A C50 3.4345 no 1_455
H79A B1 3.2265 no .
H79A H39 2.8007 no 1_455
H79A H41 2.6709 no 1_455
H79A H50 3.3952 no 1_455
H79B F6 2.8697 no 1_455
H79B C41 3.2517 no 1_455
H79B C49 3.5834 no 1_455
H79B C73 3.2009 no 1_455
H79B C74 2.9818 no 1_455
H79B H41 2.3726 no 1_455
H79B H49 3.4356 no 1_455
H79B H55 3.1944 no 1_455
H79B H73 3.1881 no 1_455
H79B H74 2.8231 no 1_455
H79C F1 3.1232 no .
H79C C49 3.1454 no 1_455
H79C C50 3.2030 no 1_455
H79C H41 3.3883 no 1_455
H79C H49 2.8720 no 1_455
H79C H50 2.9615 no 1_455

loop_
_geom_torsion_atom_site_label_1
_geom_torsion_atom_site_label_2
_geom_torsion_atom_site_label_3
_geom_torsion_atom_site_label_4
_geom_torsion
_geom_torsion_publ_flag
P1 Cu1 P2 C19 16.79(9) no
P1 Cu1 P2 C25 -100.47(7) no
P1 Cu1 P2 C31 137.27(6) no
P2 Cu1 P1 C1 169.66(6) no
P2 Cu1 P1 C7 -71.07(8) no
P2 Cu1 P1 C13 49.03(10) no
O1 Cu1 P1 C1 57.24(14) no
O1 Cu1 P1 C7 176.52(13) no
O1 Cu1 P1 C13 -63.38(14) no
P1 Cu1 N1 C38 -91.1(3) no
P1 Cu1 N1 C39 94.7(2) no
N1 Cu1 P1 C1 -45.63(16) no
N1 Cu1 P1 C7 73.65(15) no
N1 Cu1 P1 C13 -166.25(14) no
O1 Cu1 P2 C19 132.11(12) no
O1 Cu1 P2 C25 14.85(12) no
O1 Cu1 P2 C31 -107.41(13) no
P2 Cu1 N1 C38 57.3(3) no
P2 Cu1 N1 C39 -116.9(2) no
N1 Cu1 P2 C19 -129.15(13) no
N1 Cu1 P2 C25 113.58(13) no
N1 Cu1 P2 C31 -8.67(14) no
O1 Cu1 N1 C38 159.4(3) no
O1 Cu1 N1 C39 -14.8(3) no
P3 Cu2 P4 C60 -64.37(10) no
P3 Cu2 P4 C66 176.79(6) no
P3 Cu2 P4 C72 56.59(8) no
P4 Cu2 P3 C42 108.53(7) no
P4 Cu2 P3 C48 -133.32(6) no
P4 Cu2 P3 C54 -12.29(10) no
P3 Cu2 N2 C40 128.2(2) no
P3 Cu2 N2 C41 -45.0(3) no
N2 Cu2 P3 C42 -119.98(12) no
N2 Cu2 P3 C48 -1.83(13) no
N2 Cu2 P3 C54 119.19(13) no
P3 Cu2 N3 C78 -4.4(9) no
N3 Cu2 P3 C42 -18.64(12) no
N3 Cu2 P3 C48 99.51(13) no
N3 Cu2 P3 C54 -139.46(13) no
P4 Cu2 N2 C40 -91.5(3) no
P4 Cu2 N2 C41 95.3(2) no
N2 Cu2 P4 C60 165.06(14) no
N2 Cu2 P4 C66 46.22(15) no
N2 Cu2 P4 C72 -73.98(14) no
P4 Cu2 N3 C78 -140.5(8) no
N3 Cu2 P4 C60 57.05(15) no
N3 Cu2 P4 C66 -61.79(15) no
N3 Cu2 P4 C72 178.01(14) no
N2 Cu2 N3 C78 104.4(9) no
N3 Cu2 N2 C40 26.2(3) no
N3 Cu2 N2 C41 -147.0(3) no
Cu1 P1 C1 C2 -58.0(3) no
Cu1 P1 C1 C6 122.7(3) no
Cu1 P1 C7 C8 -49.0(3) no
Cu1 P1 C7 C12 128.0(3) no
Cu1 P1 C13 C14 136.9(3) no
Cu1 P1 C13 C18 -42.9(4) no
C1 P1 C7 C8 76.4(3) no
C1 P1 C7 C12 -106.6(4) no
C7 P1 C1 C2 178.7(3) no
C7 P1 C1 C6 -0.6(4) no
C1 P1 C13 C14 9.7(4) no
C1 P1 C13 C18 -170.2(3) no
C13 P1 C1 C2 70.7(3) no
C13 P1 C1 C6 -108.6(3) no
C7 P1 C13 C14 -98.9(4) no
C7 P1 C13 C18 81.3(3) no
C13 P1 C7 C8 -176.8(3) no
C13 P1 C7 C12 0.1(4) no
Cu1 P2 C19 C20 39.4(4) no
Cu1 P2 C19 C24 -140.0(3) no
Cu1 P2 C25 C26 45.5(3) no
Cu1 P2 C25 C30 -136.4(3) no
Cu1 P2 C31 C32 -130.8(3) no
Cu1 P2 C31 C36 47.5(3) no
C19 P2 C25 C26 -80.0(3) no
C19 P2 C25 C30 98.1(4) no
C25 P2 C19 C20 162.1(3) no
C25 P2 C19 C24 -17.3(4) no
C19 P2 C31 C32 -2.9(4) no
C19 P2 C31 C36 175.3(3) no
C31 P2 C19 C20 -88.3(3) no
C31 P2 C19 C24 92.2(4) no
C25 P2 C31 C32 103.7(4) no
C25 P2 C31 C36 -78.0(3) no
C31 P2 C25 C26 173.4(3) no
C31 P2 C25 C30 -8.5(4) no
Cu2 P3 C42 C43 -66.6(4) no
Cu2 P3 C42 C47 109.5(4) no
Cu2 P3 C48 C49 120.3(3) no
Cu2 P3 C48 C53 -50.8(3) no
Cu2 P3 C54 C55 -21.6(4) no
Cu2 P3 C54 C59 161.8(2) no
C42 P3 C48 C49 -118.0(4) no
C42 P3 C48 C53 71.0(4) no
C48 P3 C42 C43 171.6(4) no
C48 P3 C42 C47 -12.3(5) no
C42 P3 C54 C55 -146.7(3) no
C42 P3 C54 C59 36.8(4) no
C54 P3 C42 C43 63.5(4) no
C54 P3 C42 C47 -120.4(4) no
C48 P3 C54 C55 103.5(3) no
C48 P3 C54 C59 -73.0(4) no
C54 P3 C48 C49 -9.9(4) no
C54 P3 C48 C53 179.0(3) no
Cu2 P4 C60 C61 -134.4(3) no
Cu2 P4 C60 C65 42.7(4) no
Cu2 P4 C66 C67 44.3(3) no
Cu2 P4 C66 C71 -137.5(3) no
Cu2 P4 C72 C73 56.2(3) no
Cu2 P4 C72 C77 -119.1(3) no
C60 P4 C66 C67 -81.4(3) no
C60 P4 C66 C71 96.8(3) no
C66 P4 C60 C61 -8.9(4) no
C66 P4 C60 C65 168.2(3) no
C60 P4 C72 C73 -177.3(3) no
C60 P4 C72 C77 7.4(4) no
C72 P4 C60 C61 100.6(4) no
C72 P4 C60 C65 -82.3(3) no
C66 P4 C72 C73 -69.6(3) no
C66 P4 C72 C77 115.2(4) no
C72 P4 C66 C67 168.8(3) no
C72 P4 C66 C71 -13.0(4) no
C37 O2 C38 N1 178.0(3) no
C37 O2 C38 C40 -2.9(6) no
Cu1 N1 C38 O2 5.3(5) no
Cu1 N1 C38 C40 -173.8(2) no
Cu1 N1 C39 C41 173.0(3) no
C38 N1 C39 C41 -1.5(6) no
C39 N1 C38 O2 179.8(3) no
C39 N1 C38 C40 0.7(6) no
Cu2 N2 C40 C38 -173.4(2) no
Cu2 N2 C41 C39 172.9(3) no
C40 N2 C41 C39 -0.8(6) no
C41 N2 C40 C38 -0.0(6) no
P1 C1 C2 C3 -176.4(3) no
P1 C1 C6 C5 177.1(3) no
C2 C1 C6 C5 -2.2(6) no
C6 C1 C2 C3 2.9(6) no
C1 C2 C3 C4 -1.7(7) no
C2 C3 C4 C5 -0.2(7) no
C3 C4 C5 C6 0.9(7) no
C4 C5 C6 C1 0.4(6) no
P1 C7 C8 C9 177.5(3) no
P1 C7 C12 C11 -176.3(3) no
C8 C7 C12 C11 0.6(7) no
C12 C7 C8 C9 0.3(7) no
C7 C8 C9 C10 -0.5(8) no
C8 C9 C10 C11 -0.2(8) no
C9 C10 C11 C12 1.1(8) no
C10 C11 C12 C7 -1.4(8) no
P1 C13 C14 C15 178.4(3) no
P1 C13 C18 C17 -178.6(3) no
C14 C13 C18 C17 1.5(7) no
C18 C13 C14 C15 -1.8(7) no
C13 C14 C15 C16 1.8(8) no
C14 C15 C16 C17 -1.4(8) no
C15 C16 C17 C18 1.1(8) no
C16 C17 C18 C13 -1.2(8) no
P2 C19 C20 C21 179.5(3) no
P2 C19 C24 C23 -178.8(3) no
C20 C19 C24 C23 1.7(7) no
C24 C19 C20 C21 -1.1(7) no
C19 C20 C21 C22 -0.3(7) no
C20 C21 C22 C23 1.1(8) no
C21 C22 C23 C24 -0.5(8) no
C22 C23 C24 C19 -1.0(8) no
P2 C25 C26 C27 178.4(3) no
P2 C25 C30 C29 -177.9(3) no
C26 C25 C30 C29 0.2(7) no
C30 C25 C26 C27 0.1(7) no
C25 C26 C27 C28 -0.2(7) no
C26 C27 C28 C29 0.1(8) no
C27 C28 C29 C30 0.3(8) no
C28 C29 C30 C25 -0.4(8) no
P2 C31 C32 C33 177.5(3) no
P2 C31 C36 C35 -177.4(3) no
C32 C31 C36 C35 1.0(7) no
C36 C31 C32 C33 -0.8(7) no
C31 C32 C33 C34 0.1(7) no
C32 C33 C34 C35 0.5(8) no
C33 C34 C35 C36 -0.4(8) no
C34 C35 C36 C31 -0.4(7) no
O2 C38 C40 N2 -178.9(4) no
N1 C38 C40 N2 0.0(6) no
N1 C39 C41 N2 1.6(7) no
P3 C42 C43 C44 176.2(4) no
P3 C42 C47 C46 -174.3(4) no
C43 C42 C47 C46 1.8(8) no
C47 C42 C43 C44 -0.2(9) no
C42 C43 C44 C45 -1.9(10) no
C43 C44 C45 C46 2.4(9) no
C44 C45 C46 C47 -0.8(9) no
C45 C46 C47 C42 -1.3(9) no
P3 C48 C49 C50 -171.0(3) no
P3 C48 C53 C52 172.4(3) no
C49 C48 C53 C52 1.3(7) no
C53 C48 C49 C50 -0.1(7) no
C48 C49 C50 C51 -1.5(9) no
C49 C50 C51 C52 2.0(10) no
C50 C51 C52 C53 -0.8(10) no
C51 C52 C53 C48 -0.8(9) no
P3 C54 C55 C56 -177.8(3) no
P3 C54 C59 C58 176.9(3) no
C55 C54 C59 C58 0.3(7) no
C59 C54 C55 C56 -1.1(7) no
C54 C55 C56 C57 1.0(7) no
C55 C56 C57 C58 -0.2(8) no
C56 C57 C58 C59 -0.6(8) no
C57 C58 C59 C54 0.5(8) no
P4 C60 C61 C62 176.4(3) no
P4 C60 C65 C64 -176.9(3) no
C61 C60 C65 C64 0.2(7) no
C65 C60 C61 C62 -0.6(7) no
C60 C61 C62 C63 1.0(7) no
C61 C62 C63 C64 -1.0(8) no
C62 C63 C64 C65 0.6(8) no
C63 C64 C65 C60 -0.2(8) no
P4 C66 C67 C68 176.0(3) no
P4 C66 C71 C70 -177.5(3) no
C67 C66 C71 C70 0.7(6) no
C71 C66 C67 C68 -2.3(7) no
C66 C67 C68 C69 2.0(8) no
C67 C68 C69 C70 -0.2(8) no
C68 C69 C70 C71 -1.4(8) no
C69 C70 C71 C66 1.1(7) no
P4 C72 C73 C74 -175.0(3) no
P4 C72 C77 C76 173.6(3) no
C73 C72 C77 C76 -1.6(7) no
C77 C72 C73 C74 0.5(7) no
C72 C73 C74 C75 1.1(8) no
C73 C74 C75 C76 -1.5(8) no
C74 C75 C76 C77 0.4(8) no
C75 C76 C77 C72 1.2(8) no
